data_4001630
loop_
_publ_author_name
'Uchida, Sayaka'
'Eguchi, Ryo'
'Nakamura, Shinnosuke'
'Ogasawara, Yoshiyuki'
'Kurosawa, Noriyuki'
'Mizuno, Noritaka'

_publ_section_title
;
 Selective Sorption of Olefins by Halogen-Substituted
 Macrocation-Polyoxometalate Porous Ionic Crystals
;
_journal_issue 2
_journal_name_full 'Chemistry of Materials'
_journal_page_first 325
_journal_paper_doi 10.1021/cm202976e
_journal_volume 24
_journal_year 2012
_chemical_formula_moiety 'C48 H86 Cl24 Cr12 O111 Si W12 '
_chemical_formula_sum 'C48 H86 Cl24 Cr12 O111 Si W12'
_chemical_formula_weight 6148.25
_space_group_IT_number 15
_symmetry_cell_setting monoclinic
_symmetry_Int_Tables_number 15
_symmetry_space_group_name_Hall '-C 2yc'
_symmetry_space_group_name_H-M 'C 1 2/c 1'
_cell_angle_alpha 90.0000
_cell_angle_beta 101.5364(3)
_cell_angle_gamma 90.0000
_cell_formula_units_Z 4
_cell_length_a 30.0618(2)
_cell_length_b 17.52610(10)
_cell_length_c 32.1751(2)
_cell_measurement_temperature 153.1
_cell_volume 16609.50(18)
_computing_cell_refinement 'MSC/AFC Diffractometer Control'
_computing_data_collection 'MSC/AFC Diffractometer Control'
_computing_data_reduction CrystalStructure
_computing_publication_material 'CrystalStructure 3.8'
_computing_structure_refinement SHELXL
_computing_structure_solution SHELXS97
_diffrn_measured_fraction_theta_full 0.861
_diffrn_measured_fraction_theta_max 0.861
_diffrn_measurement_device_type 'Rigaku AFC7'
_diffrn_measurement_method \w-2\q
_diffrn_radiation_type 'Mo K\a'
_diffrn_radiation_wavelength 0.71069
_diffrn_reflns_limit_h_max 41
_diffrn_reflns_limit_h_min 0
_diffrn_reflns_limit_k_max 18
_diffrn_reflns_limit_k_min 0
_diffrn_reflns_limit_l_max 43
_diffrn_reflns_limit_l_min -44
_diffrn_reflns_number 20090
_diffrn_reflns_theta_full 29.58
_diffrn_reflns_theta_max 29.58
_exptl_absorpt_coefficient_mu 9.521
_exptl_absorpt_correction_type none
_exptl_crystal_colour green
_exptl_crystal_density_diffrn 2.459
_exptl_crystal_density_method 'not measured'
_exptl_crystal_description plate
_exptl_crystal_F_000 11440.00
_exptl_crystal_size_max 0.1
_exptl_crystal_size_mid 0.1
_exptl_crystal_size_min 0.05
_refine_diff_density_max 3.00
_refine_diff_density_min -2.04
_refine_ls_extinction_method none
_refine_ls_goodness_of_fit_ref 1.155
_refine_ls_number_parameters 932
_refine_ls_number_reflns 20090
_refine_ls_R_factor_gt 0.0388
_refine_ls_shift/su_max 0.0010
_refine_ls_structure_factor_coef Fsqd
_refine_ls_weighting_details 'w = 1/[\s^2^(Fo^2^)+(0.0732P)^2^+233.3407P] where P=(Fo^2^+2Fc^2^)/3'
_refine_ls_weighting_scheme calc
_refine_ls_wR_factor_ref 0.1351
_reflns_number_gt 18495
_reflns_number_total 20090
_reflns_threshold_expression F^2^>2.0\s(F^2^)
_cod_data_source_file cm202976e_si_002.cif
_cod_data_source_block '_1a'
_cod_original_formula_sum 'C48 H86 Cl24 Cr12 O111 Si W12 '
_cod_database_code 4001630

loop_
_symmetry_equiv_pos_site_id
_symmetry_equiv_pos_as_xyz
1 +X,+Y,+Z
2 -X,+Y,1/2-Z
3 -X,-Y,-Z
4 +X,-Y,1/2+Z
5 1/2+X,1/2+Y,+Z
6 1/2-X,1/2+Y,1/2-Z
7 1/2-X,1/2-Y,-Z
8 1/2+X,1/2-Y,1/2+Z

loop_
_atom_site_label
_atom_site_type_symbol
_atom_site_fract_x
_atom_site_fract_y
_atom_site_fract_z
_atom_site_U_iso_or_equiv
_atom_site_adp_type
_atom_site_occupancy
_atom_site_symmetry_multiplicity
_atom_site_calc_flag
_atom_site_refinement_flags
W(1) W 0.488480(9) 0.293709(16) 0.138644(8) 0.01999(6) Uani 1.00 1 d .
W(2) W 0.381775(8) 0.306844(16) 0.239993(8) 0.01757(6) Uani 1.00 1 d .
W(3) W 0.549200(8) 0.156194(16) 0.197890(8) 0.01829(6) Uani 1.00 1 d .
W(4) W 0.436311(8) 0.158239(16) 0.185351(8) 0.01843(6) Uani 1.00 1 d .
W(5) W 0.431361(8) 0.441885(17) 0.190845(8) 0.02075(6) Uani 1.00 1 d .
W(6) W 0.443400(8) 0.444067(17) 0.297053(8) 0.02042(6) Uani 1.00 1 d .
Cr(1) Cr 0.67283(4) -0.05070(6) 0.02833(3) 0.0186(2) Uani 1.00 1 d .
Cr(2) Cr 0.61063(3) 0.06546(6) 0.07422(3) 0.0179(2) Uani 1.00 1 d .
Cr(3) Cr 0.66675(3) -0.07472(6) 0.12848(3) 0.0182(2) Uani 1.00 1 d .
Cr(4) Cr 0.30042(4) -0.04986(7) 0.12715(3) 0.0198(2) Uani 1.00 1 d .
Cr(5) Cr 0.25423(3) -0.14303(6) 0.19585(3) 0.0185(2) Uani 1.00 1 d .
Cr(6) Cr 0.20074(3) 0.00500(6) 0.14484(3) 0.0191(2) Uani 1.00 1 d .
Cl(1) Cl 0.67630(13) 0.27376(16) 0.00818(12) 0.0698(9) Uani 1.00 1 d .
Cl(2) Cl 0.54115(7) -0.08919(18) -0.08067(7) 0.0549(7) Uani 1.00 1 d .
Cl(3) Cl 0.52522(10) -0.15522(19) 0.16314(12) 0.0690(8) Uani 1.00 1 d .
Cl(4) Cl 0.69724(7) 0.09516(12) 0.24617(5) 0.0345(4) Uani 1.00 1 d .
Cl(5) Cl 0.83349(9) -0.1087(2) 0.07807(9) 0.0710(9) Uani 1.00 1 d .
Cl(6) Cl 0.43972(7) -0.06391(17) 0.23096(8) 0.0529(6) Uani 1.00 1 d .
Cl(7) Cl 0.14528(9) -0.03645(19) -0.00374(9) 0.0613(7) Uani 1.00 1 d .
Cl(8) Cl 0.25957(7) 0.26425(13) 0.14736(7) 0.0399(4) Uani 1.00 1 d .
Cl(9) Cl 0.08983(7) -0.16060(14) 0.07788(7) 0.0416(4) Uani 1.00 1 d .
Cl(10) Cl 0.18306(10) 0.09757(14) 0.28302(7) 0.0507(6) Uani 1.00 1 d .
Cl(11) Cl 0.26108(11) -0.35349(17) 0.10270(10) 0.0612(7) Uani 1.00 1 d .
Cl(13) Cl 0.6667(5) -0.3236(4) 0.0150(2) 0.084(4) Uani 0.35 1 d P
Cl(14) Cl 0.7126(2) -0.3145(2) 0.0358(2) 0.086(2) Uani 0.65 1 d P
Si(1) Si 0.5000 0.30012(14) 0.2500 0.0146(4) Uani 1.00 2 d S
O(1) O 0.65040(15) -0.0199(2) 0.07673(13) 0.0183(8) Uani 1.00 1 d .
O(2) O 0.6837(2) 0.0532(3) 0.00992(17) 0.0322(12) Uani 1.00 1 d .
O(3) O 0.64498(18) 0.1348(3) 0.04303(16) 0.0278(10) Uani 1.00 1 d .
O(4) O 0.61148(17) -0.0545(3) -0.00759(15) 0.0276(11) Uani 1.00 1 d .
O(5) O 0.57159(18) 0.0328(3) 0.02044(16) 0.0287(11) Uani 1.00 1 d .
O(6) O 0.56717(16) 0.0126(2) 0.10268(15) 0.0229(9) Uani 1.00 1 d .
O(7) O 0.60386(17) -0.0857(3) 0.13793(16) 0.0277(10) Uani 1.00 1 d .
O(8) O 0.64503(16) 0.1123(2) 0.12674(14) 0.0216(9) Uani 1.00 1 d .
O(9) O 0.67625(18) 0.0139(3) 0.16643(15) 0.0260(10) Uani 1.00 1 d .
O(10) O 0.6687(2) -0.1621(3) 0.03604(17) 0.0339(12) Uani 1.00 1 d .
O(11) O 0.66024(18) -0.1770(3) 0.10280(15) 0.0254(10) Uani 1.00 1 d .
O(12) O 0.73726(18) -0.0541(3) 0.05844(16) 0.0337(12) Uani 1.00 1 d .
O(13) O 0.73199(16) -0.0687(3) 0.12666(15) 0.0251(10) Uani 1.00 1 d .
O(14) O 0.69399(19) -0.0809(3) -0.02594(15) 0.0299(11) Uani 1.00 1 d .
O(15) O 0.56638(17) 0.1550(3) 0.07157(16) 0.0265(10) Uani 1.00 1 d .
O(16) O 0.68609(19) -0.1351(3) 0.18333(14) 0.0276(10) Uani 1.00 1 d .
O(17) O 0.26130(18) -0.0408(3) 0.07036(15) 0.0325(12) Uani 1.00 1 d .
O(18) O 0.19540(18) 0.0049(3) 0.08283(16) 0.0309(11) Uani 1.00 1 d .
O(19) O 0.30097(18) 0.0611(3) 0.13313(19) 0.0299(11) Uani 1.00 1 d .
O(20) O 0.23634(17) 0.1014(3) 0.14976(18) 0.0280(10) Uani 1.00 1 d .
O(21) O 0.15797(16) -0.0796(3) 0.13646(17) 0.0260(10) Uani 1.00 1 d .
O(22) O 0.19420(17) -0.1819(3) 0.16841(17) 0.0293(11) Uani 1.00 1 d .
O(23) O 0.19590(17) 0.0204(3) 0.20452(15) 0.0254(10) Uani 1.00 1 d .
O(24) O 0.2305(2) -0.0821(3) 0.23756(16) 0.0307(11) Uani 1.00 1 d .
O(25) O 0.2813(2) -0.2196(3) 0.16391(18) 0.0368(13) Uani 1.00 1 d .
O(26) O 0.3072(2) -0.1584(3) 0.11254(18) 0.0320(12) Uani 1.00 1 d .
O(27) O 0.31525(17) -0.1141(3) 0.22892(16) 0.0336(12) Uani 1.00 1 d .
O(28) O 0.34700(17) -0.0592(3) 0.17939(16) 0.0285(11) Uani 1.00 1 d .
O(29) O 0.35427(17) -0.0245(3) 0.09838(16) 0.0282(11) Uani 1.00 1 d .
O(30) O 0.25388(16) -0.2295(3) 0.23824(15) 0.0224(9) Uani 1.00 1 d .
O(31) O 0.14362(17) 0.0722(3) 0.13392(17) 0.0270(10) Uani 1.00 1 d .
O(32) O 0.25166(15) -0.0619(2) 0.15598(14) 0.0198(9) Uani 1.00 1 d .
O(33) O 0.49525(14) 0.2466(2) 0.20783(13) 0.0172(8) Uani 1.00 1 d .
O(34) O 0.45510(14) 0.3534(2) 0.24620(14) 0.0175(8) Uani 1.00 1 d .
O(35) O 0.44626(15) 0.3634(2) 0.15505(14) 0.0211(9) Uani 1.00 1 d .
O(36) O 0.53398(15) 0.3642(2) 0.16311(14) 0.0200(9) Uani 1.00 1 d .
O(37) O 0.48155(18) 0.3122(3) 0.08558(16) 0.0293(11) Uani 1.00 1 d .
O(38) O 0.53282(16) 0.2124(2) 0.14444(14) 0.0204(9) Uani 1.00 1 d .
O(39) O 0.58377(16) 0.0876(3) 0.18431(15) 0.0241(10) Uani 1.00 1 d .
O(40) O 0.55310(15) 0.1322(2) 0.25555(14) 0.0192(9) Uani 1.00 1 d .
O(41) O 0.49195(15) 0.1061(2) 0.18292(14) 0.0193(9) Uani 1.00 1 d .
O(42) O 0.44222(15) 0.2164(2) 0.13630(14) 0.0203(9) Uani 1.00 1 d .
O(43) O 0.39824(17) 0.0917(3) 0.16182(16) 0.0279(10) Uani 1.00 1 d .
O(44) O 0.39815(15) 0.2364(2) 0.20024(14) 0.0208(9) Uani 1.00 1 d .
O(45) O 0.32523(16) 0.2866(3) 0.23537(16) 0.0256(10) Uani 1.00 1 d .
O(46) O 0.40838(15) 0.2371(2) 0.28302(13) 0.0190(9) Uani 1.00 1 d .
O(47) O 0.37835(15) 0.3853(2) 0.19777(14) 0.0217(9) Uani 1.00 1 d .
O(48) O 0.38798(14) 0.3861(2) 0.28186(14) 0.0203(9) Uani 1.00 1 d .
O(49) O 0.42834(16) 0.4942(2) 0.24350(15) 0.0233(9) Uani 1.00 1 d .
O(50) O 0.40714(18) 0.5097(3) 0.15565(17) 0.0308(11) Uani 1.00 1 d .
O(51) O 0.49463(15) 0.4689(3) 0.20001(15) 0.0219(9) Uani 1.00 1 d .
O(52) O 0.42669(18) 0.5120(3) 0.32896(17) 0.0309(11) Uani 1.00 1 d .
O(53) O 0.1786(2) 0.2153(4) 0.1991(2) 0.0482(15) Uiso 1.00 1 d .
O(54) O 0.3588(3) 0.1984(4) 0.0658(2) 0.062(2) Uiso 1.00 1 d .
O(55) O 0.4038(3) 0.8634(6) 0.0745(3) 0.087(2) Uiso 1.00 1 d .
O(56) O 0.0900(4) 0.0643(7) 0.0578(4) 0.104(3) Uiso 1.00 1 d .
C(1) C 0.6718(2) 0.1190(4) 0.0193(2) 0.0251(14) Uani 1.00 1 d .
C(2) C 0.6938(3) 0.1814(5) -0.0023(3) 0.041(2) Uani 1.00 1 d .
C(3) C 0.5762(2) -0.0186(4) -0.0060(2) 0.0245(13) Uani 1.00 1 d .
C(4) C 0.5324(2) -0.0349(5) -0.0368(2) 0.038(2) Uani 1.00 1 d .
C(5) C 0.5696(2) -0.0446(4) 0.1262(2) 0.0226(13) Uani 1.00 1 d .
C(6) C 0.5270(2) -0.0628(5) 0.1422(2) 0.0387(19) Uani 1.00 1 d .
C(7) C 0.6671(2) 0.0836(4) 0.16016(19) 0.0192(12) Uani 1.00 1 d .
C(8) C 0.6848(2) 0.1396(4) 0.1956(2) 0.0231(13) Uani 1.00 1 d .
C(9) C 0.6652(2) -0.2013(4) 0.0671(2) 0.0246(14) Uani 1.00 1 d .
C(10) C 0.6663(4) -0.2877(5) 0.0633(2) 0.047(2) Uani 1.00 1 d .
C(11) C 0.7537(2) -0.0608(4) 0.0972(2) 0.0214(12) Uani 1.00 1 d .
C(12) C 0.8042(2) -0.0595(5) 0.1119(2) 0.0368(19) Uani 1.00 1 d .
C(13) C 0.2207(2) -0.0196(4) 0.0588(2) 0.0243(14) Uani 1.00 1 d .
C(14) C 0.2036(2) -0.0202(5) 0.0111(2) 0.0356(18) Uani 1.00 1 d .
C(15) C 0.2757(2) 0.1110(4) 0.1430(2) 0.0214(12) Uani 1.00 1 d .
C(16) C 0.2971(2) 0.1886(4) 0.1472(2) 0.0314(16) Uani 1.00 1 d .
C(17) C 0.1618(2) -0.1487(4) 0.1444(2) 0.0213(13) Uani 1.00 1 d .
C(18) C 0.1242(2) -0.2013(4) 0.1235(2) 0.0317(17) Uani 1.00 1 d .
C(19) C 0.2097(2) -0.0197(4) 0.2364(2) 0.0233(13) Uani 1.00 1 d .
C(20) C 0.2017(2) 0.0025(4) 0.2798(2) 0.0288(15) Uani 1.00 1 d .
C(21) C 0.2979(2) -0.2169(4) 0.1311(2) 0.0276(14) Uani 1.00 1 d .
C(22) C 0.3092(3) -0.2945(5) 0.1133(3) 0.044(2) Uani 1.00 1 d .
C(23) C 0.3475(2) -0.0813(4) 0.2161(2) 0.0240(13) Uani 1.00 1 d .
C(24) C 0.3892(2) -0.0674(5) 0.2504(2) 0.038(2) Uani 1.00 1 d .

loop_
_atom_site_aniso_label
_atom_site_aniso_U_11
_atom_site_aniso_U_22
_atom_site_aniso_U_33
_atom_site_aniso_U_12
_atom_site_aniso_U_13
_atom_site_aniso_U_23
W(1) 0.01933(12) 0.02522(18) 0.01572(11) -0.00051(9) 0.00424(9) 0.00122(9)
W(2) 0.01275(11) 0.02074(17) 0.01961(11) 0.00066(8) 0.00414(8) -0.00020(9)
W(3) 0.01537(11) 0.02129(17) 0.01890(11) 0.00067(9) 0.00506(8) -0.00284(9)
W(4) 0.01490(11) 0.02187(17) 0.01891(11) -0.00281(9) 0.00435(8) -0.00357(9)
W(5) 0.01657(12) 0.02220(18) 0.02378(12) 0.00290(9) 0.00475(9) 0.00504(9)
W(6) 0.01661(12) 0.02143(18) 0.02375(12) 0.00174(9) 0.00530(9) -0.00437(9)
Cr(1) 0.0203(4) 0.0200(6) 0.0157(4) 0.0019(3) 0.0044(3) 0.0002(3)
Cr(2) 0.0187(4) 0.0190(6) 0.0156(4) 0.0018(3) 0.0021(3) -0.0014(3)
Cr(3) 0.0212(4) 0.0188(6) 0.0148(4) 0.0019(3) 0.0038(3) -0.0005(3)
Cr(4) 0.0183(4) 0.0223(6) 0.0198(4) -0.0027(3) 0.0061(3) 0.0020(3)
Cr(5) 0.0171(4) 0.0206(6) 0.0183(4) -0.0024(3) 0.0047(3) 0.0014(3)
Cr(6) 0.0184(4) 0.0189(6) 0.0206(4) -0.0029(3) 0.0052(3) 0.0018(3)
Cl(1) 0.100(2) 0.0273(15) 0.100(2) -0.0038(13) 0.062(2) 0.0035(13)
Cl(2) 0.0341(10) 0.087(2) 0.0372(10) 0.0160(11) -0.0071(8) -0.0393(11)
Cl(3) 0.0543(15) 0.067(2) 0.089(2) -0.0156(13) 0.0223(14) 0.0277(16)
Cl(4) 0.0483(10) 0.0319(11) 0.0198(7) 0.0057(8) -0.0017(6) -0.0021(6)
Cl(5) 0.0387(12) 0.122(2) 0.0497(13) 0.0374(15) 0.0025(10) -0.0194(15)
Cl(6) 0.0208(8) 0.0799(19) 0.0563(13) -0.0055(9) 0.0038(8) 0.0116(12)
Cl(7) 0.0427(12) 0.083(2) 0.0493(13) -0.0098(12) -0.0111(10) -0.0007(12)
Cl(8) 0.0336(9) 0.0290(12) 0.0550(12) 0.0052(7) 0.0039(8) 0.0003(8)
Cl(9) 0.0367(10) 0.0491(14) 0.0336(9) -0.0109(8) -0.0060(7) 0.0021(8)
Cl(10) 0.0813(17) 0.0358(14) 0.0414(10) 0.0127(11) 0.0276(11) -0.0032(9)
Cl(11) 0.0690(17) 0.0469(16) 0.0626(15) -0.0143(12) 0.0006(13) -0.0180(12)
Cl(13) 0.204(13) 0.025(4) 0.030(3) 0.007(5) 0.042(5) -0.005(2)
Cl(14) 0.148(6) 0.042(2) 0.091(3) 0.023(3) 0.084(4) 0.003(2)
Si(1) 0.0119(9) 0.0171(14) 0.0146(9) 0.0000 0.0022(7) 0.0000
O(1) 0.021(2) 0.019(2) 0.0154(18) 0.0043(17) 0.0046(15) 0.0006(15)
O(2) 0.041(3) 0.029(3) 0.031(2) 0.002(2) 0.017(2) 0.004(2)
O(3) 0.034(2) 0.024(3) 0.026(2) -0.002(2) 0.010(2) 0.0024(19)
O(4) 0.025(2) 0.035(3) 0.021(2) 0.001(2) 0.0008(18) -0.0088(19)
O(5) 0.029(2) 0.031(3) 0.023(2) 0.005(2) -0.0013(18) -0.009(2)
O(6) 0.019(2) 0.023(2) 0.028(2) -0.0004(17) 0.0060(17) 0.0005(18)
O(7) 0.027(2) 0.030(3) 0.028(2) 0.001(2) 0.0110(19) 0.005(2)
O(8) 0.024(2) 0.021(2) 0.0180(19) -0.0016(18) 0.0006(16) -0.0017(17)
O(9) 0.034(2) 0.021(3) 0.021(2) 0.006(2) 0.0015(18) -0.0022(18)
O(10) 0.059(3) 0.022(3) 0.024(2) 0.007(2) 0.017(2) 0.0017(19)
O(11) 0.038(2) 0.018(2) 0.020(2) -0.000(2) 0.0057(19) -0.0008(18)
O(12) 0.024(2) 0.058(4) 0.019(2) 0.005(2) 0.0046(18) 0.003(2)
O(13) 0.020(2) 0.033(3) 0.022(2) 0.0014(19) 0.0035(17) 0.0031(19)
O(14) 0.040(2) 0.030(3) 0.022(2) 0.009(2) 0.014(2) 0.002(2)
O(15) 0.025(2) 0.025(3) 0.028(2) 0.0046(19) 0.0017(18) -0.0039(19)
O(16) 0.040(2) 0.026(3) 0.0155(19) 0.006(2) 0.0030(18) 0.0008(18)
O(17) 0.024(2) 0.056(3) 0.018(2) 0.000(2) 0.0043(18) 0.000(2)
O(18) 0.028(2) 0.043(3) 0.022(2) 0.005(2) 0.0048(18) 0.003(2)
O(19) 0.026(2) 0.021(3) 0.047(3) -0.0001(19) 0.015(2) 0.003(2)
O(20) 0.024(2) 0.020(3) 0.042(2) -0.0039(19) 0.010(2) -0.001(2)
O(21) 0.017(2) 0.021(3) 0.038(2) -0.0026(18) 0.0014(18) 0.004(2)
O(22) 0.023(2) 0.025(3) 0.036(2) -0.010(2) -0.0038(19) 0.005(2)
O(23) 0.025(2) 0.031(3) 0.021(2) 0.003(2) 0.0064(17) 0.0007(18)
O(24) 0.047(3) 0.024(3) 0.025(2) 0.001(2) 0.019(2) 0.001(2)
O(25) 0.058(3) 0.027(3) 0.032(2) 0.010(2) 0.025(2) 0.006(2)
O(26) 0.041(3) 0.023(3) 0.038(2) -0.004(2) 0.023(2) -0.002(2)
O(27) 0.021(2) 0.052(3) 0.027(2) -0.009(2) 0.0012(18) 0.013(2)
O(28) 0.021(2) 0.039(3) 0.024(2) -0.005(2) 0.0033(18) 0.007(2)
O(29) 0.021(2) 0.036(3) 0.031(2) -0.005(2) 0.0141(19) 0.001(2)
O(30) 0.021(2) 0.023(2) 0.026(2) 0.0008(18) 0.0091(17) 0.0061(18)
O(31) 0.023(2) 0.025(3) 0.034(2) 0.0005(19) 0.0082(19) 0.006(2)
O(32) 0.018(2) 0.022(2) 0.020(2) -0.0007(17) 0.0061(16) 0.0032(17)
O(33) 0.0147(18) 0.021(2) 0.0160(18) -0.0018(16) 0.0048(14) -0.0031(16)
O(34) 0.0135(18) 0.019(2) 0.0201(19) 0.0036(16) 0.0029(14) -0.0011(16)
O(35) 0.017(2) 0.026(2) 0.021(2) -0.0003(17) 0.0045(15) 0.0016(17)
O(36) 0.020(2) 0.022(2) 0.0191(19) -0.0014(17) 0.0052(16) 0.0001(17)
O(37) 0.028(2) 0.039(3) 0.021(2) 0.000(2) 0.0046(18) 0.003(2)
O(38) 0.021(2) 0.025(2) 0.0167(19) -0.0015(17) 0.0074(16) -0.0008(16)
O(39) 0.022(2) 0.025(2) 0.026(2) 0.0006(18) 0.0066(17) -0.0044(19)
O(40) 0.0171(19) 0.021(2) 0.021(2) -0.0010(17) 0.0059(15) 0.0000(16)
O(41) 0.0162(19) 0.020(2) 0.023(2) -0.0022(16) 0.0084(15) -0.0039(17)
O(42) 0.018(2) 0.028(2) 0.0158(18) -0.0000(17) 0.0051(15) 0.0013(17)
O(43) 0.023(2) 0.030(3) 0.031(2) -0.003(2) 0.0071(19) -0.007(2)
O(44) 0.0149(19) 0.028(2) 0.0197(19) 0.0015(17) 0.0032(15) -0.0026(17)
O(45) 0.017(2) 0.033(3) 0.026(2) 0.0006(19) 0.0033(17) -0.0018(19)
O(46) 0.018(2) 0.021(2) 0.0177(18) 0.0015(17) 0.0037(15) 0.0010(16)
O(47) 0.016(2) 0.024(2) 0.024(2) -0.0005(17) 0.0032(16) 0.0007(18)
O(48) 0.0134(18) 0.023(2) 0.025(2) 0.0028(16) 0.0064(16) -0.0020(17)
O(49) 0.021(2) 0.021(2) 0.028(2) 0.0037(18) 0.0043(17) -0.0003(18)
O(50) 0.027(2) 0.032(3) 0.034(2) 0.004(2) 0.007(2) 0.006(2)
O(51) 0.017(2) 0.021(2) 0.027(2) -0.0004(17) 0.0046(17) 0.0036(18)
O(52) 0.027(2) 0.032(3) 0.036(2) 0.002(2) 0.009(2) -0.009(2)
C(1) 0.031(3) 0.027(4) 0.018(2) -0.002(2) 0.005(2) 0.002(2)
C(2) 0.060(5) 0.023(4) 0.047(4) -0.005(3) 0.029(4) 0.007(3)
C(3) 0.024(3) 0.028(4) 0.020(2) -0.002(2) 0.000(2) -0.007(2)
C(4) 0.022(3) 0.057(5) 0.032(3) 0.006(3) -0.007(2) -0.021(3)
C(5) 0.024(3) 0.026(4) 0.019(2) -0.005(2) 0.005(2) -0.006(2)
C(6) 0.028(3) 0.048(5) 0.044(4) -0.006(3) 0.016(3) 0.007(3)
C(7) 0.016(2) 0.023(4) 0.019(2) -0.001(2) 0.005(2) -0.004(2)
C(8) 0.029(3) 0.018(3) 0.020(2) -0.001(2) -0.001(2) -0.003(2)
C(9) 0.032(3) 0.016(4) 0.026(3) 0.002(2) 0.007(2) -0.002(2)
C(10) 0.093(8) 0.025(5) 0.026(3) 0.004(4) 0.017(4) -0.006(3)
C(11) 0.021(2) 0.019(3) 0.024(2) 0.001(2) 0.004(2) -0.002(2)
C(12) 0.026(3) 0.055(6) 0.030(3) 0.008(3) 0.005(2) -0.006(3)
C(13) 0.026(3) 0.027(4) 0.018(2) -0.007(2) 0.001(2) 0.004(2)
C(14) 0.036(4) 0.047(5) 0.021(3) 0.001(3) -0.002(2) -0.004(3)
C(15) 0.020(2) 0.020(3) 0.024(2) -0.004(2) 0.004(2) 0.001(2)
C(16) 0.025(3) 0.024(4) 0.046(4) -0.006(2) 0.010(3) -0.009(3)
C(17) 0.022(2) 0.024(4) 0.019(2) -0.001(2) 0.006(2) 0.003(2)
C(18) 0.020(3) 0.033(5) 0.038(3) -0.009(2) -0.004(2) 0.005(3)
C(19) 0.025(3) 0.021(4) 0.026(3) -0.006(2) 0.012(2) -0.001(2)
C(20) 0.039(3) 0.026(4) 0.025(3) -0.002(3) 0.016(2) -0.004(2)
C(21) 0.029(3) 0.030(4) 0.025(3) -0.004(2) 0.010(2) -0.005(2)
C(22) 0.061(6) 0.035(5) 0.045(4) 0.004(4) 0.031(4) -0.007(3)
C(23) 0.020(2) 0.030(4) 0.022(2) -0.001(2) 0.002(2) 0.000(2)
C(24) 0.017(3) 0.069(6) 0.028(3) -0.009(3) -0.001(2) -0.003(3)

loop_
_atom_type_symbol
_atom_type_description
_atom_type_scat_dispersion_real
_atom_type_scat_dispersion_imag
_atom_type_scat_source
C C 0.003 0.002
;
International Tables for Crystallography
(1992, Vol. C, Tables 4.2.6.8 and 6.1.1.4)
;
O O 0.011 0.006
;
International Tables for Crystallography
(1992, Vol. C, Tables 4.2.6.8 and 6.1.1.4)
;
H H 0.000 0.000
;
International Tables for Crystallography
(1992, Vol. C, Table 6.1.1.4)
;
Cl Cl 0.148 0.159
;
International Tables for Crystallography
(1992, Vol. C, Tables 4.2.6.8 and 6.1.1.4)
;
Si Si 0.082 0.070
;
International Tables for Crystallography
(1992, Vol. C, Tables 4.2.6.8 and 6.1.1.4)
;
Cr Cr 0.321 0.624
;
International Tables for Crystallography
(1992, Vol. C, Tables 4.2.6.8 and 6.1.1.4)
;
W W -0.849 6.872
;
International Tables for Crystallography
(1992, Vol. C, Tables 4.2.6.8 and 6.1.1.4)
;

loop_
_geom_angle_atom_site_label_1
_geom_angle_atom_site_label_2
_geom_angle_atom_site_label_3
_geom_angle
_geom_angle_publ_flag
_geom_angle_site_symmetry_1
_geom_angle_site_symmetry_3
O(33) W(1) O(35) 84.21(17) yes . .
O(33) W(1) O(36) 85.21(17) yes . .
O(33) W(1) O(37) 170.2(2) yes . .
O(33) W(1) O(38) 73.86(17) yes . .
O(33) W(1) O(42) 73.47(16) yes . .
O(35) W(1) O(36) 86.1(2) yes . .
O(35) W(1) O(37) 101.5(2) yes . .
O(35) W(1) O(38) 158.03(19) yes . .
O(35) W(1) O(42) 86.9(2) yes . .
O(36) W(1) O(37) 103.0(2) yes . .
O(36) W(1) O(38) 90.80(19) yes . .
O(36) W(1) O(42) 158.13(19) yes . .
O(37) W(1) O(38) 100.4(2) yes . .
O(37) W(1) O(42) 98.7(2) yes . .
O(38) W(1) O(42) 87.9(2) yes . .
O(34) W(2) O(44) 85.27(18) yes . .
O(34) W(2) O(45) 171.4(2) yes . .
O(34) W(2) O(46) 84.80(17) yes . .
O(34) W(2) O(47) 74.03(16) yes . .
O(34) W(2) O(48) 74.19(17) yes . .
O(44) W(2) O(45) 101.1(2) yes . .
O(44) W(2) O(46) 86.82(19) yes . .
O(44) W(2) O(47) 88.5(2) yes . .
O(44) W(2) O(48) 159.36(18) yes . .
O(45) W(2) O(46) 101.3(2) yes . .
O(45) W(2) O(47) 100.1(2) yes . .
O(45) W(2) O(48) 99.6(2) yes . .
O(46) W(2) O(47) 158.63(19) yes . .
O(46) W(2) O(48) 89.25(19) yes . .
O(47) W(2) O(48) 87.8(2) yes . .
O(33) W(3) O(38) 73.69(18) yes . .
O(33) W(3) O(39) 172.28(17) yes . .
O(33) W(3) O(40) 85.68(18) yes . .
O(33) W(3) O(41) 74.38(18) yes . .
O(33) W(3) O(46) 83.70(17) yes . 2_655
O(38) W(3) O(39) 100.9(2) yes . .
O(38) W(3) O(40) 158.9(2) yes . .
O(38) W(3) O(41) 87.37(19) yes . .
O(38) W(3) O(46) 86.78(18) yes . 2_655
O(39) W(3) O(40) 100.0(2) yes . .
O(39) W(3) O(41) 100.2(2) yes . .
O(39) W(3) O(46) 101.7(2) yes . 2_655
O(40) W(3) O(41) 91.22(19) yes . .
O(40) W(3) O(46) 86.75(19) yes . 2_655
O(41) W(3) O(46) 158.1(2) yes . 2_655
O(33) W(4) O(40) 83.49(17) yes . 2_655
O(33) W(4) O(41) 73.62(17) yes . .
O(33) W(4) O(42) 73.44(16) yes . .
O(33) W(4) O(43) 170.0(2) yes . .
O(33) W(4) O(44) 84.49(17) yes . .
O(40) W(4) O(41) 87.36(19) yes 2_655 .
O(40) W(4) O(42) 156.62(19) yes 2_655 .
O(40) W(4) O(43) 104.0(2) yes 2_655 .
O(40) W(4) O(44) 84.88(19) yes 2_655 .
O(41) W(4) O(42) 89.7(2) yes . .
O(41) W(4) O(43) 99.8(2) yes . .
O(41) W(4) O(44) 157.47(18) yes . .
O(42) W(4) O(43) 99.4(2) yes . .
O(42) W(4) O(44) 89.1(2) yes . .
O(43) W(4) O(44) 102.6(2) yes . .
O(34) W(5) O(35) 84.83(18) yes . .
O(34) W(5) O(47) 72.97(16) yes . .
O(34) W(5) O(49) 73.27(18) yes . .
O(34) W(5) O(50) 170.1(2) yes . .
O(34) W(5) O(51) 84.60(18) yes . .
O(35) W(5) O(47) 89.9(2) yes . .
O(35) W(5) O(49) 157.72(19) yes . .
O(35) W(5) O(50) 102.9(2) yes . .
O(35) W(5) O(51) 85.7(2) yes . .
O(47) W(5) O(49) 87.6(2) yes . .
O(47) W(5) O(50) 100.5(2) yes . .
O(47) W(5) O(51) 157.45(19) yes . .
O(49) W(5) O(50) 99.4(2) yes . .
O(49) W(5) O(51) 88.1(2) yes . .
O(50) W(5) O(51) 102.0(2) yes . .
O(34) W(6) O(36) 83.70(17) yes . 2_655
O(34) W(6) O(48) 73.17(17) yes . .
O(34) W(6) O(49) 74.01(18) yes . .
O(34) W(6) O(51) 84.73(18) yes . 2_655
O(34) W(6) O(52) 170.98(18) yes . .
O(36) W(6) O(48) 87.61(18) yes 2_655 .
O(36) W(6) O(49) 157.5(2) yes 2_655 .
O(36) W(6) O(51) 85.5(2) yes 2_655 2_655
O(36) W(6) O(52) 102.3(2) yes 2_655 .
O(48) W(6) O(49) 88.65(19) yes . .
O(48) W(6) O(51) 157.4(2) yes . 2_655
O(48) W(6) O(52) 100.1(2) yes . .
O(49) W(6) O(51) 89.6(2) yes . 2_655
O(49) W(6) O(52) 100.2(2) yes . .
O(51) W(6) O(52) 102.3(2) yes 2_655 .
O(1) Cr(1) O(2) 95.3(2) yes . .
O(1) Cr(1) O(4) 92.7(2) yes . .
O(1) Cr(1) O(10) 97.8(2) yes . .
O(1) Cr(1) O(12) 94.6(2) yes . .
O(1) Cr(1) O(14) 176.8(2) yes . .
O(2) Cr(1) O(4) 92.7(2) yes . .
O(2) Cr(1) O(10) 166.8(2) yes . .
O(2) Cr(1) O(12) 88.3(2) yes . .
O(2) Cr(1) O(14) 83.3(2) yes . .
O(4) Cr(1) O(10) 88.0(2) yes . .
O(4) Cr(1) O(12) 172.5(2) yes . .
O(4) Cr(1) O(14) 84.5(2) yes . .
O(10) Cr(1) O(12) 89.3(2) yes . .
O(10) Cr(1) O(14) 83.7(2) yes . .
O(12) Cr(1) O(14) 88.2(2) yes . .
O(1) Cr(2) O(3) 96.7(2) yes . .
O(1) Cr(2) O(5) 93.9(2) yes . .
O(1) Cr(2) O(6) 94.6(2) yes . .
O(1) Cr(2) O(8) 94.19(19) yes . .
O(1) Cr(2) O(15) 178.3(2) yes . .
O(3) Cr(2) O(5) 90.7(2) yes . .
O(3) Cr(2) O(6) 168.6(2) yes . .
O(3) Cr(2) O(8) 86.7(2) yes . .
O(3) Cr(2) O(15) 84.8(2) yes . .
O(5) Cr(2) O(6) 86.4(2) yes . .
O(5) Cr(2) O(8) 171.8(2) yes . .
O(5) Cr(2) O(15) 85.3(2) yes . .
O(6) Cr(2) O(8) 94.6(2) yes . .
O(6) Cr(2) O(15) 83.9(2) yes . .
O(8) Cr(2) O(15) 86.68(19) yes . .
O(1) Cr(3) O(7) 95.5(2) yes . .
O(1) Cr(3) O(9) 97.2(2) yes . .
O(1) Cr(3) O(11) 96.08(19) yes . .
O(1) Cr(3) O(13) 91.8(2) yes . .
O(1) Cr(3) O(16) 178.1(2) yes . .
O(7) Cr(3) O(9) 90.3(2) yes . .
O(7) Cr(3) O(11) 87.6(2) yes . .
O(7) Cr(3) O(13) 172.6(2) yes . .
O(7) Cr(3) O(16) 86.1(2) yes . .
O(9) Cr(3) O(11) 166.7(2) yes . .
O(9) Cr(3) O(13) 87.4(2) yes . .
O(9) Cr(3) O(16) 83.7(2) yes . .
O(11) Cr(3) O(13) 93.0(2) yes . .
O(11) Cr(3) O(16) 83.0(2) yes . .
O(13) Cr(3) O(16) 86.6(2) yes . .
O(17) Cr(4) O(19) 90.2(2) yes . .
O(17) Cr(4) O(26) 85.9(2) yes . .
O(17) Cr(4) O(28) 171.5(2) yes . .
O(17) Cr(4) O(29) 86.7(2) yes . .
O(17) Cr(4) O(32) 94.9(2) yes . .
O(19) Cr(4) O(26) 168.7(2) yes . .
O(19) Cr(4) O(28) 90.5(2) yes . .
O(19) Cr(4) O(29) 80.7(2) yes . .
O(19) Cr(4) O(32) 93.2(2) yes . .
O(26) Cr(4) O(28) 91.9(2) yes . .
O(26) Cr(4) O(29) 88.5(2) yes . .
O(26) Cr(4) O(32) 97.8(2) yes . .
O(28) Cr(4) O(29) 85.0(2) yes . .
O(28) Cr(4) O(32) 93.5(2) yes . .
O(29) Cr(4) O(32) 173.6(2) yes . .
O(22) Cr(5) O(24) 94.0(2) yes . .
O(22) Cr(5) O(25) 88.1(2) yes . .
O(22) Cr(5) O(27) 172.8(2) yes . .
O(22) Cr(5) O(30) 85.2(2) yes . .
O(22) Cr(5) O(32) 92.7(2) yes . .
O(24) Cr(5) O(25) 167.9(2) yes . .
O(24) Cr(5) O(27) 85.3(2) yes . .
O(24) Cr(5) O(30) 84.0(2) yes . .
O(24) Cr(5) O(32) 94.8(2) yes . .
O(25) Cr(5) O(27) 91.2(2) yes . .
O(25) Cr(5) O(30) 84.2(2) yes . .
O(25) Cr(5) O(32) 97.1(2) yes . .
O(27) Cr(5) O(30) 87.7(2) yes . .
O(27) Cr(5) O(32) 94.5(2) yes . .
O(30) Cr(5) O(32) 177.42(19) yes . .
O(18) Cr(6) O(20) 90.8(2) yes . .
O(18) Cr(6) O(21) 86.6(2) yes . .
O(18) Cr(6) O(23) 168.3(2) yes . .
O(18) Cr(6) O(31) 86.0(2) yes . .
O(18) Cr(6) O(32) 95.2(2) yes . .
O(20) Cr(6) O(21) 171.3(2) yes . .
O(20) Cr(6) O(23) 87.1(2) yes . .
O(20) Cr(6) O(31) 86.9(2) yes . .
O(20) Cr(6) O(32) 96.2(2) yes . .
O(21) Cr(6) O(23) 93.7(2) yes . .
O(21) Cr(6) O(31) 84.6(2) yes . .
O(21) Cr(6) O(32) 92.3(2) yes . .
O(23) Cr(6) O(31) 82.3(2) yes . .
O(23) Cr(6) O(32) 96.6(2) yes . .
O(31) Cr(6) O(32) 176.7(2) yes . .
Cl(14) Cl(13) C(10) 73.0(6) yes . .
Cl(13) Cl(14) C(10) 60.0(6) yes . .
O(33) Si(1) O(33) 109.9(2) yes . 2_655
O(33) Si(1) O(34) 109.5(2) yes . .
O(33) Si(1) O(34) 109.0(2) yes . 2_655
O(33) Si(1) O(34) 109.0(2) yes 2_655 .
O(33) Si(1) O(34) 109.5(2) yes 2_655 2_655
O(34) Si(1) O(34) 109.9(2) yes . 2_655
Cr(1) O(1) Cr(2) 120.8(2) yes . .
Cr(1) O(1) Cr(3) 120.3(2) yes . .
Cr(2) O(1) Cr(3) 118.9(2) yes . .
Cr(1) O(2) C(1) 134.7(5) yes . .
Cr(2) O(3) C(1) 129.6(5) yes . .
Cr(1) O(4) C(3) 131.6(4) yes . .
Cr(2) O(5) C(3) 132.1(4) yes . .
Cr(2) O(6) C(5) 134.1(4) yes . .
Cr(3) O(7) C(5) 130.6(5) yes . .
Cr(2) O(8) C(7) 131.8(4) yes . .
Cr(3) O(9) C(7) 131.9(4) yes . .
Cr(1) O(10) C(9) 132.0(5) yes . .
Cr(3) O(11) C(9) 132.1(4) yes . .
Cr(1) O(12) C(11) 129.9(5) yes . .
Cr(3) O(13) C(11) 134.0(4) yes . .
Cr(4) O(17) C(13) 131.3(4) yes . .
Cr(6) O(18) C(13) 133.1(4) yes . .
Cr(4) O(19) C(15) 137.1(5) yes . .
Cr(6) O(20) C(15) 127.6(4) yes . .
Cr(6) O(21) C(17) 133.3(4) yes . .
Cr(5) O(22) C(17) 130.1(5) yes . .
Cr(6) O(23) C(19) 130.4(5) yes . .
Cr(5) O(24) C(19) 134.6(4) yes . .
Cr(5) O(25) C(21) 133.6(5) yes . .
Cr(4) O(26) C(21) 129.3(5) yes . .
Cr(5) O(27) C(23) 128.6(4) yes . .
Cr(4) O(28) C(23) 135.3(4) yes . .
Cr(4) O(32) Cr(5) 118.8(2) yes . .
Cr(4) O(32) Cr(6) 120.6(2) yes . .
Cr(5) O(32) Cr(6) 120.6(2) yes . .
W(1) O(33) W(3) 92.27(16) yes . .
W(1) O(33) W(4) 91.30(13) yes . .
W(1) O(33) Si(1) 124.3(2) yes . .
W(3) O(33) W(4) 90.68(16) yes . .
W(3) O(33) Si(1) 123.8(2) yes . .
W(4) O(33) Si(1) 124.6(2) yes . .
W(2) O(34) W(5) 91.57(13) yes . .
W(2) O(34) W(6) 91.48(16) yes . .
W(2) O(34) Si(1) 124.4(2) yes . .
W(5) O(34) W(6) 90.94(16) yes . .
W(5) O(34) Si(1) 123.7(2) yes . .
W(6) O(34) Si(1) 124.9(2) yes . .
W(1) O(35) W(5) 151.5(2) yes . .
W(1) O(36) W(6) 151.6(2) yes . 2_655
W(1) O(38) W(3) 120.2(2) yes . .
W(3) O(40) W(4) 152.7(2) yes . 2_655
W(3) O(41) W(4) 121.3(2) yes . .
W(1) O(42) W(4) 121.7(2) yes . .
W(2) O(44) W(4) 151.6(2) yes . .
W(2) O(46) W(3) 149.6(2) yes . 2_655
W(2) O(47) W(5) 121.4(2) yes . .
W(2) O(48) W(6) 121.1(2) yes . .
W(5) O(49) W(6) 121.8(2) yes . .
W(5) O(51) W(6) 151.8(3) yes . 2_655
O(2) C(1) O(3) 126.7(7) yes . .
O(2) C(1) C(2) 112.3(7) yes . .
O(3) C(1) C(2) 121.0(7) yes . .
Cl(1) C(2) C(1) 113.7(7) yes . .
O(4) C(3) O(5) 126.7(5) yes . .
O(4) C(3) C(4) 120.9(6) yes . .
O(5) C(3) C(4) 112.4(6) yes . .
Cl(2) C(4) C(3) 112.4(5) yes . .
O(6) C(5) O(7) 126.1(6) yes . .
O(6) C(5) C(6) 115.3(6) yes . .
O(7) C(5) C(6) 118.7(6) yes . .
Cl(3) C(6) C(5) 114.7(6) yes . .
O(8) C(7) O(9) 126.0(6) yes . .
O(8) C(7) C(8) 115.6(6) yes . .
O(9) C(7) C(8) 118.3(5) yes . .
Cl(4) C(8) C(7) 112.5(5) yes . .
O(10) C(9) O(11) 126.5(6) yes . .
O(10) C(9) C(10) 118.8(7) yes . .
O(11) C(9) C(10) 114.7(6) yes . .
Cl(13) C(10) Cl(14) 47.0(6) yes . .
Cl(13) C(10) C(9) 116.8(6) yes . .
Cl(14) C(10) C(9) 108.8(7) yes . .
O(12) C(11) O(13) 126.7(6) yes . .
O(12) C(11) C(12) 119.1(6) yes . .
O(13) C(11) C(12) 114.2(5) yes . .
Cl(5) C(12) C(11) 113.6(5) yes . .
O(17) C(13) O(18) 126.0(5) yes . .
O(17) C(13) C(14) 114.1(6) yes . .
O(18) C(13) C(14) 119.8(6) yes . .
Cl(7) C(14) C(13) 113.3(5) yes . .
O(19) C(15) O(20) 126.6(6) yes . .
O(19) C(15) C(16) 112.8(6) yes . .
O(20) C(15) C(16) 120.6(6) yes . .
Cl(8) C(16) C(15) 115.0(5) yes . .
O(21) C(17) O(22) 127.3(6) yes . .
O(21) C(17) C(18) 118.4(5) yes . .
O(22) C(17) C(18) 114.2(6) yes . .
Cl(9) C(18) C(17) 112.6(5) yes . .
O(23) C(19) O(24) 126.7(6) yes . .
O(23) C(19) C(20) 121.9(6) yes . .
O(24) C(19) C(20) 111.4(6) yes . .
Cl(10) C(20) C(19) 113.9(5) yes . .
O(25) C(21) O(26) 126.9(7) yes . .
O(25) C(21) C(22) 115.7(7) yes . .
O(26) C(21) C(22) 117.4(7) yes . .
Cl(11) C(22) C(21) 111.0(7) yes . .
O(27) C(23) O(28) 126.1(5) yes . .
O(27) C(23) C(24) 114.3(6) yes . .
O(28) C(23) C(24) 119.6(6) yes . .
Cl(6) C(24) C(23) 113.3(5) yes . .

loop_
_geom_bond_atom_site_label_1
_geom_bond_atom_site_label_2
_geom_bond_distance
_geom_bond_publ_flag
_geom_bond_site_symmetry_2
W(1) O(33) 2.344(4) yes .
W(1) O(35) 1.911(4) yes .
W(1) O(36) 1.894(4) yes .
W(1) O(37) 1.709(5) yes .
W(1) O(38) 1.935(4) yes .
W(1) O(42) 1.932(4) yes .
W(2) O(34) 2.321(4) yes .
W(2) O(44) 1.912(4) yes .
W(2) O(45) 1.714(4) yes .
W(2) O(46) 1.900(4) yes .
W(2) O(47) 1.921(4) yes .
W(2) O(48) 1.919(4) yes .
W(3) O(33) 2.335(4) yes .
W(3) O(38) 1.958(4) yes .
W(3) O(39) 1.703(5) yes .
W(3) O(40) 1.883(4) yes .
W(3) O(41) 1.906(4) yes .
W(3) O(46) 1.923(4) yes 2_655
W(4) O(33) 2.356(4) yes .
W(4) O(40) 1.919(4) yes 2_655
W(4) O(41) 1.921(4) yes .
W(4) O(42) 1.917(4) yes .
W(4) O(43) 1.702(5) yes .
W(4) O(44) 1.908(4) yes .
W(5) O(34) 2.362(4) yes .
W(5) O(35) 1.904(4) yes .
W(5) O(47) 1.927(4) yes .
W(5) O(49) 1.944(5) yes .
W(5) O(50) 1.701(5) yes .
W(5) O(51) 1.925(4) yes .
W(6) O(34) 2.357(4) yes .
W(6) O(36) 1.928(4) yes 2_655
W(6) O(48) 1.929(4) yes .
W(6) O(49) 1.906(4) yes .
W(6) O(51) 1.897(4) yes 2_655
W(6) O(52) 1.711(5) yes .
Cr(1) O(1) 1.895(4) yes .
Cr(1) O(2) 1.962(5) yes .
Cr(1) O(4) 1.972(4) yes .
Cr(1) O(10) 1.976(5) yes .
Cr(1) O(12) 1.986(5) yes .
Cr(1) O(14) 2.044(5) yes .
Cr(2) O(1) 1.907(4) yes .
Cr(2) O(3) 1.991(5) yes .
Cr(2) O(5) 1.971(4) yes .
Cr(2) O(6) 1.971(5) yes .
Cr(2) O(8) 1.974(4) yes .
Cr(2) O(15) 2.047(5) yes .
Cr(3) O(1) 1.900(4) yes .
Cr(3) O(7) 1.983(5) yes .
Cr(3) O(9) 1.960(5) yes .
Cr(3) O(11) 1.967(5) yes .
Cr(3) O(13) 1.977(5) yes .
Cr(3) O(16) 2.040(4) yes .
Cr(4) O(17) 1.972(4) yes .
Cr(4) O(19) 1.954(5) yes .
Cr(4) O(26) 1.980(5) yes .
Cr(4) O(28) 1.968(4) yes .
Cr(4) O(29) 2.068(5) yes .
Cr(4) O(32) 1.897(5) yes .
Cr(5) O(22) 1.966(4) yes .
Cr(5) O(24) 1.957(5) yes .
Cr(5) O(25) 1.963(6) yes .
Cr(5) O(27) 1.994(4) yes .
Cr(5) O(30) 2.041(5) yes .
Cr(5) O(32) 1.906(4) yes .
Cr(6) O(18) 1.969(5) yes .
Cr(6) O(20) 1.989(5) yes .
Cr(6) O(21) 1.946(5) yes .
Cr(6) O(23) 1.973(5) yes .
Cr(6) O(31) 2.053(5) yes .
Cr(6) O(32) 1.905(4) yes .
Cl(1) C(2) 1.756(10) yes .
Cl(2) C(4) 1.764(9) yes .
Cl(3) C(6) 1.758(10) yes .
Cl(4) C(8) 1.776(6) yes .
Cl(5) C(12) 1.756(9) yes .
Cl(6) C(24) 1.755(8) yes .
Cl(7) C(14) 1.746(8) yes .
Cl(8) C(16) 1.743(8) yes .
Cl(9) C(18) 1.768(7) yes .
Cl(10) C(20) 1.767(8) yes .
Cl(11) C(22) 1.756(11) yes .
Cl(13) Cl(14) 1.416(16) yes .
Cl(13) C(10) 1.678(12) yes .
Cl(14) C(10) 1.853(15) yes .
Si(1) O(33) 1.632(4) yes .
Si(1) O(33) 1.632(4) yes 2_655
Si(1) O(34) 1.626(4) yes .
Si(1) O(34) 1.626(4) yes 2_655
O(2) C(1) 1.262(9) yes .
O(3) C(1) 1.248(9) yes .
O(4) C(3) 1.245(9) yes .
O(5) C(3) 1.264(9) yes .
O(6) C(5) 1.249(8) yes .
O(7) C(5) 1.252(8) yes .
O(8) C(7) 1.250(7) yes .
O(9) C(7) 1.261(8) yes .
O(10) C(9) 1.234(9) yes .
O(11) C(9) 1.261(9) yes .
O(12) C(11) 1.253(8) yes .
O(13) C(11) 1.260(9) yes .
O(17) C(13) 1.259(8) yes .
O(18) C(13) 1.263(9) yes .
O(19) C(15) 1.241(9) yes .
O(20) C(15) 1.256(8) yes .
O(21) C(17) 1.239(9) yes .
O(22) C(17) 1.259(7) yes .
O(23) C(19) 1.244(8) yes .
O(24) C(19) 1.258(9) yes .
O(25) C(21) 1.256(10) yes .
O(26) C(21) 1.245(10) yes .
O(27) C(23) 1.265(9) yes .
O(28) C(23) 1.239(8) yes .
C(1) C(2) 1.516(12) yes .
C(3) C(4) 1.508(9) yes .
C(5) C(6) 1.507(11) yes .
C(7) C(8) 1.517(9) yes .
C(9) C(10) 1.520(11) yes .
C(11) C(12) 1.498(10) yes .
C(13) C(14) 1.519(9) yes .
C(15) C(16) 1.500(10) yes .
C(17) C(18) 1.507(9) yes .
C(19) C(20) 1.515(10) yes .
C(21) C(22) 1.541(12) yes .
C(23) C(24) 1.516(9) yes .

loop_
_geom_contact_atom_site_label_1
_geom_contact_atom_site_label_2
_geom_contact_distance
_geom_contact_site_symmetry_2
Cl(1) Cl(7) 3.455(4) 5_555
Cl(2) O(6) 3.462(5) 3_655
Cl(2) O(15) 3.499(5) 3_655
Cl(2) O(38) 3.463(5) 3_655
Cl(2) O(41) 3.255(4) 3_655
Cl(2) O(42) 2.964(5) 3_655
Cl(2) O(43) 3.470(6) 3_655
Cl(2) O(54) 3.516(9) 3_655
Cl(4) O(20) 3.541(5) 2_655
Cl(4) O(23) 3.538(5) 2_655
Cl(4) O(30) 3.546(5) 5_555
Cl(4) O(39) 3.592(4) .
Cl(4) O(45) 3.496(5) 2_655
Cl(4) C(15) 3.506(6) 2_655
Cl(4) C(19) 3.402(7) 2_655
Cl(5) Cl(13) 3.221(8) 7_645
Cl(5) O(54) 3.505(9) 5_545
Cl(6) Cl(6) 3.586(2) 2_655
Cl(6) O(40) 3.466(5) 2_655
Cl(6) O(43) 3.582(5) .
Cl(7) Cl(1) 3.455(4) 5_445
Cl(7) O(56) 3.334(14) .
Cl(8) O(11) 3.212(5) 5_455
Cl(8) O(13) 3.080(5) 5_455
Cl(8) O(16) 3.218(6) 5_455
Cl(8) O(45) 3.136(5) .
Cl(8) O(53) 3.324(8) .
Cl(8) C(9) 3.486(7) 5_455
Cl(8) C(11) 3.453(7) 5_455
Cl(9) O(15) 3.306(5) 5_445
Cl(9) O(36) 3.517(5) 5_445
Cl(9) O(37) 3.348(5) 5_445
Cl(10) O(53) 3.380(7) .
Cl(11) C(1) 3.428(6) 5_445
Cl(13) Cl(5) 3.221(8) 7_645
Cl(13) O(54) 3.370(11) 3_655
Cl(13) O(56) 3.512(19) 5_545
Cl(14) O(14) 3.421(9) 7_645
Cl(14) O(18) 3.589(8) 5_545
O(2) O(17) 3.340(8) 3_655
O(2) O(29) 3.480(7) 3_655
O(4) O(29) 3.565(7) 3_655
O(4) O(54) 3.366(10) 3_655
O(5) C(4) 3.274(9) 3_655
O(6) Cl(2) 3.462(5) 3_655
O(6) O(39) 2.890(6) .
O(6) C(4) 3.327(8) 3_655
O(7) O(39) 3.489(7) .
O(7) C(24) 3.572(9) 2_655
O(8) O(39) 2.894(7) .
O(8) C(18) 3.325(9) 5_555
O(9) O(39) 3.220(7) .
O(10) O(54) 3.277(10) 3_655
O(11) Cl(8) 3.212(5) 5_545
O(11) O(53) 3.575(8) 5_545
O(12) C(14) 3.384(10) 3_655
O(13) Cl(8) 3.080(5) 5_545
O(13) C(20) 3.491(8) 2_655
O(14) Cl(14) 3.421(9) 7_645
O(14) O(17) 3.028(8) 3_655
O(14) O(19) 3.500(8) 3_655
O(14) O(29) 3.097(7) 3_655
O(14) O(54) 2.755(9) 3_655
O(14) C(13) 3.447(9) 3_655
O(14) C(14) 3.501(10) 3_655
O(15) Cl(2) 3.499(5) 3_655
O(15) Cl(9) 3.306(5) 5_555
O(15) O(38) 2.911(7) .
O(15) C(18) 3.316(9) 5_555
O(16) Cl(8) 3.218(6) 5_545
O(16) O(24) 3.327(6) 2_655
O(16) O(27) 2.856(7) 2_655
O(16) O(30) 3.247(6) 2_655
O(16) O(53) 2.689(9) 5_545
O(17) O(2) 3.340(8) 3_655
O(17) O(14) 3.028(8) 3_655
O(18) Cl(14) 3.589(8) 5_455
O(18) O(56) 3.278(14) .
O(19) O(14) 3.500(8) 3_655
O(19) O(43) 2.934(7) .
O(20) Cl(4) 3.541(5) 2_655
O(20) O(53) 3.259(9) .
O(21) O(48) 3.260(7) 6_545
O(21) O(52) 3.380(7) 6_545
O(22) O(45) 3.310(7) 6_545
O(22) O(48) 3.416(7) 6_545
O(22) C(8) 3.274(9) 5_445
O(23) Cl(4) 3.538(5) 2_655
O(23) O(48) 3.540(7) 6_545
O(23) O(53) 3.454(9) .
O(24) O(16) 3.327(6) 2_655
O(24) O(45) 3.074(8) 6_545
O(24) O(48) 3.536(7) 6_545
O(26) O(55) 3.392(13) 1_545
O(26) C(2) 3.564(11) 3_655
O(27) O(16) 2.856(7) 2_655
O(28) O(43) 3.169(7) .
O(29) O(2) 3.480(7) 3_655
O(29) O(4) 3.565(7) 3_655
O(29) O(14) 3.097(7) 3_655
O(29) O(43) 2.997(7) .
O(29) O(55) 2.670(13) 1_545
O(30) Cl(4) 3.546(5) 5_445
O(30) O(16) 3.247(6) 2_655
O(30) O(45) 2.695(7) 6_545
O(30) O(53) 2.736(8) 6_545
O(30) C(8) 3.211(8) 5_445
O(31) O(52) 2.831(8) 6_545
O(31) O(53) 3.303(8) .
O(31) O(56) 2.653(12) .
O(31) C(10) 3.504(11) 5_455
O(36) Cl(9) 3.517(5) 5_555
O(36) C(18) 3.418(9) 5_555
O(37) Cl(9) 3.348(5) 5_555
O(38) Cl(2) 3.463(5) 3_655
O(38) O(15) 2.911(7) .
O(38) C(18) 3.321(9) 5_555
O(39) Cl(4) 3.592(4) .
O(39) O(6) 2.890(6) .
O(39) O(7) 3.489(7) .
O(39) O(8) 2.894(7) .
O(39) O(9) 3.220(7) .
O(39) C(5) 2.954(8) .
O(39) C(6) 3.282(10) .
O(39) C(7) 2.768(8) .
O(39) C(8) 3.123(8) .
O(39) C(24) 3.431(10) 2_655
O(40) Cl(6) 3.466(5) 2_655
O(41) Cl(2) 3.255(4) 3_655
O(41) C(6) 3.484(10) .
O(42) Cl(2) 2.964(5) 3_655
O(42) O(54) 3.043(9) .
O(43) Cl(2) 3.470(6) 3_655
O(43) Cl(6) 3.582(5) .
O(43) O(19) 2.934(7) .
O(43) O(28) 3.169(7) .
O(43) O(29) 2.997(7) .
O(43) C(16) 3.430(9) .
O(44) C(16) 3.280(8) .
O(45) Cl(4) 3.496(5) 2_655
O(45) Cl(8) 3.136(5) .
O(45) O(22) 3.310(7) 6_555
O(45) O(24) 3.074(8) 6_555
O(45) O(30) 2.695(7) 6_555
O(45) C(8) 3.454(8) 2_655
O(45) C(16) 3.278(9) .
O(46) C(8) 3.466(8) 2_655
O(46) C(18) 3.515(10) 6_555
O(47) C(12) 3.327(8) 5_455
O(47) C(20) 3.349(9) 6_555
O(48) O(21) 3.260(7) 6_555
O(48) O(22) 3.416(7) 6_555
O(48) O(23) 3.540(7) 6_555
O(48) O(24) 3.536(7) 6_555
O(48) C(17) 3.109(8) 6_555
O(48) C(18) 3.493(9) 6_555
O(48) C(19) 3.316(8) 6_555
O(50) C(12) 3.359(9) 5_455
O(52) O(21) 3.380(7) 6_555
O(52) O(31) 2.831(8) 6_555
O(53) Cl(8) 3.324(8) .
O(53) Cl(10) 3.380(7) .
O(53) O(11) 3.575(8) 5_455
O(53) O(16) 2.689(9) 5_455
O(53) O(20) 3.259(9) .
O(53) O(23) 3.454(9) .
O(53) O(30) 2.736(8) 6_555
O(53) O(31) 3.303(8) .
O(54) Cl(2) 3.516(9) 3_655
O(54) Cl(5) 3.505(9) 5_455
O(54) Cl(13) 3.370(11) 3_655
O(54) O(4) 3.366(10) 3_655
O(54) O(10) 3.277(10) 3_655
O(54) O(14) 2.755(9) 3_655
O(54) O(42) 3.043(9) .
O(54) C(16) 3.504(13) .
O(55) O(26) 3.392(13) 1_565
O(55) O(29) 2.670(13) 1_565
O(55) C(1) 3.409(11) 3_665
O(55) C(2) 3.448(13) 3_665
O(56) Cl(7) 3.334(14) .
O(56) Cl(13) 3.512(19) 5_455
O(56) O(18) 3.278(14) .
O(56) O(31) 2.653(12) .
O(56) C(10) 3.443(17) 5_455
C(1) Cl(11) 3.428(6) 5_555
C(1) O(55) 3.409(11) 3_665
C(2) O(26) 3.564(11) 3_655
C(2) O(55) 3.448(13) 3_665
C(4) O(5) 3.274(9) 3_655
C(4) O(6) 3.327(8) 3_655
C(4) C(4) 3.574(12) 3_655
C(5) O(39) 2.954(8) .
C(6) O(39) 3.282(10) .
C(6) O(41) 3.484(10) .
C(7) O(39) 2.768(8) .
C(8) O(22) 3.274(9) 5_555
C(8) O(30) 3.211(8) 5_555
C(8) O(39) 3.123(8) .
C(8) O(45) 3.454(8) 2_655
C(8) O(46) 3.466(8) 2_655
C(9) Cl(8) 3.486(7) 5_545
C(10) O(31) 3.504(11) 5_545
C(10) O(56) 3.443(17) 5_545
C(11) Cl(8) 3.453(7) 5_545
C(12) O(47) 3.327(8) 5_545
C(12) O(50) 3.359(9) 5_545
C(13) O(14) 3.447(9) 3_655
C(14) O(12) 3.384(10) 3_655
C(14) O(14) 3.501(10) 3_655
C(15) Cl(4) 3.506(6) 2_655
C(16) O(43) 3.430(9) .
C(16) O(44) 3.280(8) .
C(16) O(45) 3.278(9) .
C(16) O(54) 3.504(13) .
C(17) O(48) 3.109(8) 6_545
C(18) O(8) 3.325(9) 5_445
C(18) O(15) 3.316(9) 5_445
C(18) O(36) 3.418(9) 5_445
C(18) O(38) 3.321(9) 5_445
C(18) O(46) 3.515(10) 6_545
C(18) O(48) 3.493(9) 6_545
C(19) Cl(4) 3.402(7) 2_655
C(19) O(48) 3.316(8) 6_545
C(20) O(13) 3.491(8) 2_655
C(20) O(47) 3.349(9) 6_545
C(24) O(7) 3.572(9) 2_655
C(24) O(39) 3.431(10) 2_655

loop_
_geom_torsion_atom_site_label_1
_geom_torsion_atom_site_label_2
_geom_torsion_atom_site_label_3
_geom_torsion_atom_site_label_4
_geom_torsion
_geom_torsion_site_symmetry_1
_geom_torsion_site_symmetry_3
_geom_torsion_site_symmetry_4
O(33) W(1) O(35) W(5) 58.9(5) . . .
O(35) W(1) O(33) W(3) -178.84(18) . . .
O(35) W(1) O(33) W(4) 90.43(17) . . .
O(35) W(1) O(33) Si(1) -44.3(2) . . .
O(33) W(1) O(36) W(6) -57.5(5) . . 2_655
O(36) W(1) O(33) W(3) -92.27(18) . . .
O(36) W(1) O(33) W(4) 177.00(19) . . .
O(36) W(1) O(33) Si(1) 42.2(2) . . .
O(37) W(1) O(33) W(3) 55.0(12) . . .
O(37) W(1) O(33) W(4) -35.8(12) . . .
O(37) W(1) O(33) Si(1) -170.5(11) . . .
O(33) W(1) O(38) W(3) 0.1(2) . . .
O(38) W(1) O(33) W(3) -0.04(16) . . .
O(38) W(1) O(33) W(4) -90.77(19) . . .
O(38) W(1) O(33) Si(1) 134.5(3) . . .
O(33) W(1) O(42) W(4) -2.8(2) . . .
O(42) W(1) O(33) W(3) 92.65(19) . . .
O(42) W(1) O(33) W(4) 1.92(17) . . .
O(42) W(1) O(33) Si(1) -132.8(3) . . .
O(35) W(1) O(36) W(6) 27.0(5) . . 2_655
O(36) W(1) O(35) W(5) -26.7(5) . . .
O(37) W(1) O(35) W(5) -129.2(5) . . .
O(35) W(1) O(38) W(3) 3.2(7) . . .
O(38) W(1) O(35) W(5) 55.8(9) . . .
O(35) W(1) O(42) W(4) -87.6(2) . . .
O(42) W(1) O(35) W(5) 132.6(6) . . .
O(37) W(1) O(36) W(6) 127.9(5) . . 2_655
O(36) W(1) O(38) W(3) 84.8(2) . . .
O(38) W(1) O(36) W(6) -131.3(5) . . 2_655
O(36) W(1) O(42) W(4) -16.0(7) . . .
O(42) W(1) O(36) W(6) -44.8(9) . . 2_655
O(37) W(1) O(38) W(3) -171.8(2) . . .
O(37) W(1) O(42) W(4) 171.2(3) . . .
O(38) W(1) O(42) W(4) 71.0(2) . . .
O(42) W(1) O(38) W(3) -73.3(2) . . .
O(34) W(2) O(44) W(4) 56.5(5) . . .
O(44) W(2) O(34) W(5) 90.07(18) . . .
O(44) W(2) O(34) W(6) -178.95(18) . . .
O(44) W(2) O(34) Si(1) -43.7(2) . . .
O(45) W(2) O(34) W(5) -47.4(14) . . .
O(45) W(2) O(34) W(6) 43.5(14) . . .
O(45) W(2) O(34) Si(1) 178.8(12) . . .
O(34) W(2) O(46) W(3) -60.5(5) . . 2_655
O(46) W(2) O(34) W(5) 177.30(19) . . .
O(46) W(2) O(34) W(6) -91.72(17) . . .
O(46) W(2) O(34) Si(1) 43.6(2) . . .
O(34) W(2) O(47) W(5) -0.4(2) . . .
O(47) W(2) O(34) W(5) 0.29(17) . . .
O(47) W(2) O(34) W(6) 91.27(19) . . .
O(47) W(2) O(34) Si(1) -133.4(3) . . .
O(34) W(2) O(48) W(6) 1.5(2) . . .
O(48) W(2) O(34) W(5) -92.00(18) . . .
O(48) W(2) O(34) W(6) -1.02(16) . . .
O(48) W(2) O(34) Si(1) 134.3(3) . . .
O(45) W(2) O(44) W(4) -129.5(5) . . .
O(44) W(2) O(46) W(3) 25.0(5) . . 2_655
O(46) W(2) O(44) W(4) -28.6(6) . . .
O(44) W(2) O(47) W(5) -85.9(2) . . .
O(47) W(2) O(44) W(4) 130.6(6) . . .
O(44) W(2) O(48) W(6) 7.3(7) . . .
O(48) W(2) O(44) W(4) 50.8(9) . . .
O(45) W(2) O(46) W(3) 125.6(5) . . 2_655
O(45) W(2) O(47) W(5) 173.1(3) . . .
O(45) W(2) O(48) W(6) -172.4(2) . . .
O(46) W(2) O(47) W(5) -8.6(7) . . .
O(47) W(2) O(46) W(3) -52.6(8) . . 2_655
O(46) W(2) O(48) W(6) 86.3(2) . . .
O(48) W(2) O(46) W(3) -134.7(5) . . 2_655
O(47) W(2) O(48) W(6) -72.6(2) . . .
O(48) W(2) O(47) W(5) 73.8(2) . . .
O(33) W(3) O(38) W(1) -0.1(2) . . .
O(38) W(3) O(33) W(1) 0.04(16) . . .
O(38) W(3) O(33) W(4) 91.37(17) . . .
O(38) W(3) O(33) Si(1) -134.8(3) . . .
O(39) W(3) O(33) W(1) -46.3(16) . . .
O(39) W(3) O(33) W(4) 45.1(16) . . .
O(39) W(3) O(33) Si(1) 178.9(14) . . .
O(33) W(3) O(40) W(4) -57.2(5) . . 2_655
O(40) W(3) O(33) W(1) 175.72(18) . . .
O(40) W(3) O(33) W(4) -92.95(17) . . .
O(40) W(3) O(33) Si(1) 40.8(3) . . .
O(33) W(3) O(41) W(4) 0.7(2) . . .
O(41) W(3) O(33) W(1) -91.81(17) . . .
O(41) W(3) O(33) W(4) -0.47(16) . . .
O(41) W(3) O(33) Si(1) 133.3(3) . . .
O(33) W(3) O(46) W(2) 61.6(5) . 2_655 2_655
O(46) W(3) O(33) W(1) 88.52(17) 2_655 . .
O(46) W(3) O(33) W(4) 179.85(17) 2_655 . .
O(46) W(3) O(33) Si(1) -46.4(3) 2_655 . .
O(39) W(3) O(38) W(1) 174.3(2) . . .
O(38) W(3) O(40) W(4) -45.6(9) . . 2_655
O(40) W(3) O(38) W(1) -12.1(7) . . .
O(38) W(3) O(41) W(4) -73.1(2) . . .
O(41) W(3) O(38) W(1) 74.4(2) . . .
O(38) W(3) O(46) W(2) 135.5(5) . 2_655 2_655
O(46) W(3) O(38) W(1) -84.4(2) 2_655 . .
O(39) W(3) O(40) W(4) 128.1(5) . . 2_655
O(39) W(3) O(41) W(4) -173.7(2) . . .
O(39) W(3) O(46) W(2) -124.0(5) . 2_655 2_655
O(40) W(3) O(41) W(4) 85.9(2) . . .
O(41) W(3) O(40) W(4) -131.4(5) . . 2_655
O(40) W(3) O(46) W(2) -24.4(5) . 2_655 2_655
O(46) W(3) O(40) W(4) 26.7(5) 2_655 . 2_655
O(41) W(3) O(46) W(2) 60.7(7) . 2_655 2_655
O(46) W(3) O(41) W(4) 1.5(6) 2_655 . .
O(33) W(4) O(40) W(3) 57.7(5) . 2_655 2_655
O(40) W(4) O(33) W(1) -178.09(19) 2_655 . .
O(40) W(4) O(33) W(3) 89.63(18) 2_655 . .
O(40) W(4) O(33) Si(1) -43.5(2) 2_655 . .
O(33) W(4) O(41) W(3) -0.7(2) . . .
O(41) W(4) O(33) W(1) 92.76(18) . . .
O(41) W(4) O(33) W(3) 0.47(16) . . .
O(41) W(4) O(33) Si(1) -132.7(3) . . .
O(33) W(4) O(42) W(1) 2.8(2) . . .
O(42) W(4) O(33) W(1) -1.94(17) . . .
O(42) W(4) O(33) W(3) -94.22(19) . . .
O(42) W(4) O(33) Si(1) 132.6(3) . . .
O(43) W(4) O(33) W(1) 43.2(12) . . .
O(43) W(4) O(33) W(3) -49.1(12) . . .
O(43) W(4) O(33) Si(1) 177.7(10) . . .
O(33) W(4) O(44) W(2) -55.6(5) . . .
O(44) W(4) O(33) W(1) -92.63(17) . . .
O(44) W(4) O(33) W(3) 175.09(17) . . .
O(44) W(4) O(33) Si(1) 41.9(2) . . .
O(40) W(4) O(41) W(3) -84.7(2) 2_655 . .
O(41) W(4) O(40) W(3) 131.5(5) . 2_655 2_655
O(40) W(4) O(42) W(1) 12.4(6) 2_655 . .
O(42) W(4) O(40) W(3) 48.4(8) . 2_655 2_655
O(43) W(4) O(40) W(3) -129.1(5) . 2_655 2_655
O(40) W(4) O(44) W(2) 28.3(5) 2_655 . .
O(44) W(4) O(40) W(3) -27.3(5) . 2_655 2_655
O(41) W(4) O(42) W(1) -70.2(2) . . .
O(42) W(4) O(41) W(3) 72.1(2) . . .
O(43) W(4) O(41) W(3) 171.6(2) . . .
O(41) W(4) O(44) W(2) -42.0(9) . . .
O(44) W(4) O(41) W(3) -14.8(6) . . .
O(43) W(4) O(42) W(1) -170.1(3) . . .
O(42) W(4) O(44) W(2) -129.1(6) . . .
O(44) W(4) O(42) W(1) 87.3(2) . . .
O(43) W(4) O(44) W(2) 131.5(5) . . .
O(34) W(5) O(35) W(1) -58.3(5) . . .
O(35) W(5) O(34) W(2) -91.77(18) . . .
O(35) W(5) O(34) W(6) 176.73(17) . . .
O(35) W(5) O(34) Si(1) 42.4(2) . . .
O(34) W(5) O(47) W(2) 0.4(2) . . .
O(47) W(5) O(34) W(2) -0.29(17) . . .
O(47) W(5) O(34) W(6) -91.79(19) . . .
O(47) W(5) O(34) Si(1) 133.9(3) . . .
O(34) W(5) O(49) W(6) -1.3(2) . . .
O(49) W(5) O(34) W(2) 92.37(19) . . .
O(49) W(5) O(34) W(6) 0.87(16) . . .
O(49) W(5) O(34) Si(1) -133.4(3) . . .
O(50) W(5) O(34) W(2) 49.6(12) . . .
O(50) W(5) O(34) W(6) -41.9(12) . . .
O(50) W(5) O(34) Si(1) -176.2(11) . . .
O(34) W(5) O(51) W(6) 57.7(5) . . 2_655
O(51) W(5) O(34) W(2) -178.0(2) . . .
O(51) W(5) O(34) W(6) 90.53(18) . . .
O(51) W(5) O(34) Si(1) -43.8(2) . . .
O(35) W(5) O(47) W(2) 85.0(2) . . .
O(47) W(5) O(35) W(1) -131.2(6) . . .
O(35) W(5) O(49) W(6) -12.2(7) . . .
O(49) W(5) O(35) W(1) -47.8(9) . . .
O(50) W(5) O(35) W(1) 128.0(5) . . .
O(35) W(5) O(51) W(6) -27.5(5) . . 2_655
O(51) W(5) O(35) W(1) 26.6(5) . . .
O(47) W(5) O(49) W(6) 71.7(2) . . .
O(49) W(5) O(47) W(2) -72.8(2) . . .
O(50) W(5) O(47) W(2) -171.9(3) . . .
O(47) W(5) O(51) W(6) 51.9(9) . . 2_655
O(51) W(5) O(47) W(2) 6.4(7) . . .
O(50) W(5) O(49) W(6) 171.9(3) . . .
O(49) W(5) O(51) W(6) 131.1(5) . . 2_655
O(51) W(5) O(49) W(6) -86.2(2) . . .
O(50) W(5) O(51) W(6) -129.7(5) . . 2_655
O(34) W(6) O(36) W(1) 58.0(5) . 2_655 2_655
O(36) W(6) O(34) W(2) 90.42(17) 2_655 . .
O(36) W(6) O(34) W(5) -177.98(18) 2_655 . .
O(36) W(6) O(34) Si(1) -44.5(3) 2_655 . .
O(34) W(6) O(48) W(2) -1.4(2) . . .
O(48) W(6) O(34) W(2) 1.02(16) . . .
O(48) W(6) O(34) W(5) 92.62(17) . . .
O(48) W(6) O(34) Si(1) -133.9(3) . . .
O(34) W(6) O(49) W(5) 1.3(2) . . .
O(49) W(6) O(34) W(2) -92.48(18) . . .
O(49) W(6) O(34) W(5) -0.88(16) . . .
O(49) W(6) O(34) Si(1) 132.6(3) . . .
O(34) W(6) O(51) W(5) -56.6(5) . 2_655 2_655
O(51) W(6) O(34) W(2) 176.46(19) 2_655 . .
O(51) W(6) O(34) W(5) -91.94(18) 2_655 . .
O(51) W(6) O(34) Si(1) 41.5(3) 2_655 . .
O(52) W(6) O(34) W(2) -41.7(15) . . .
O(52) W(6) O(34) W(5) 49.9(14) . . .
O(52) W(6) O(34) Si(1) -176.6(13) . . .
O(36) W(6) O(48) W(2) -85.6(2) 2_655 . .
O(48) W(6) O(36) W(1) 131.4(5) . 2_655 2_655
O(36) W(6) O(49) W(5) 8.8(7) 2_655 . .
O(49) W(6) O(36) W(1) 50.7(8) . 2_655 2_655
O(36) W(6) O(51) W(5) 27.5(5) 2_655 2_655 2_655
O(51) W(6) O(36) W(1) -27.1(5) 2_655 2_655 2_655
O(52) W(6) O(36) W(1) -128.8(5) . 2_655 2_655
O(48) W(6) O(49) W(5) -71.6(2) . . .
O(49) W(6) O(48) W(2) 72.3(2) . . .
O(48) W(6) O(51) W(5) -45.2(9) . 2_655 2_655
O(51) W(6) O(48) W(2) -13.4(6) 2_655 . .
O(52) W(6) O(48) W(2) 172.4(2) . . .
O(49) W(6) O(51) W(5) -130.6(5) . 2_655 2_655
O(51) W(6) O(49) W(5) 85.9(3) 2_655 . .
O(52) W(6) O(49) W(5) -171.7(2) . . .
O(52) W(6) O(51) W(5) 129.1(5) . 2_655 2_655
O(1) Cr(1) O(2) C(1) -14.2(6) . . .
O(2) Cr(1) O(1) Cr(2) 40.9(2) . . .
O(2) Cr(1) O(1) Cr(3) -139.9(2) . . .
O(1) Cr(1) O(4) C(3) 28.5(6) . . .
O(4) Cr(1) O(1) Cr(2) -52.1(2) . . .
O(4) Cr(1) O(1) Cr(3) 127.1(2) . . .
O(1) Cr(1) O(10) C(9) -17.9(7) . . .
O(10) Cr(1) O(1) Cr(2) -140.5(2) . . .
O(10) Cr(1) O(1) Cr(3) 38.8(3) . . .
O(1) Cr(1) O(12) C(11) 21.9(7) . . .
O(12) Cr(1) O(1) Cr(2) 129.6(2) . . .
O(12) Cr(1) O(1) Cr(3) -51.2(3) . . .
O(14) Cr(1) O(1) Cr(2) -23(4) . . .
O(14) Cr(1) O(1) Cr(3) 157(3) . . .
O(2) Cr(1) O(4) C(3) -66.9(6) . . .
O(4) Cr(1) O(2) C(1) 78.7(6) . . .
O(2) Cr(1) O(10) C(9) 156.3(9) . . .
O(10) Cr(1) O(2) C(1) 171.6(8) . . .
O(2) Cr(1) O(12) C(11) 117.1(7) . . .
O(12) Cr(1) O(2) C(1) -108.7(6) . . .
O(14) Cr(1) O(2) C(1) 162.9(6) . . .
O(4) Cr(1) O(10) C(9) -110.3(7) . . .
O(10) Cr(1) O(4) C(3) 126.3(6) . . .
O(4) Cr(1) O(12) C(11) -145.0(16) . . .
O(12) Cr(1) O(4) C(3) -164.5(17) . . .
O(14) Cr(1) O(4) C(3) -149.9(6) . . .
O(10) Cr(1) O(12) C(11) -75.9(7) . . .
O(12) Cr(1) O(10) C(9) 76.7(7) . . .
O(14) Cr(1) O(10) C(9) 165.0(7) . . .
O(14) Cr(1) O(12) C(11) -159.6(7) . . .
O(1) Cr(2) O(3) C(1) 24.1(5) . . .
O(3) Cr(2) O(1) Cr(1) -44.8(2) . . .
O(3) Cr(2) O(1) Cr(3) 135.9(2) . . .
O(1) Cr(2) O(5) C(3) -10.5(7) . . .
O(5) Cr(2) O(1) Cr(1) 46.4(3) . . .
O(5) Cr(2) O(1) Cr(3) -132.9(2) . . .
O(1) Cr(2) O(6) C(5) 20.7(6) . . .
O(6) Cr(2) O(1) Cr(1) 133.1(2) . . .
O(6) Cr(2) O(1) Cr(3) -46.2(2) . . .
O(1) Cr(2) O(8) C(7) -33.5(6) . . .
O(8) Cr(2) O(1) Cr(1) -131.9(2) . . .
O(8) Cr(2) O(1) Cr(3) 48.8(2) . . .
O(15) Cr(2) O(1) Cr(1) 107(6) . . .
O(15) Cr(2) O(1) Cr(3) -72(6) . . .
O(3) Cr(2) O(5) C(3) 86.2(6) . . .
O(5) Cr(2) O(3) C(1) -69.9(5) . . .
O(3) Cr(2) O(6) C(5) -170.0(9) . . .
O(6) Cr(2) O(3) C(1) -145.2(9) . . .
O(3) Cr(2) O(8) C(7) -129.9(6) . . .
O(8) Cr(2) O(3) C(1) 117.9(5) . . .
O(15) Cr(2) O(3) C(1) -155.1(5) . . .
O(5) Cr(2) O(6) C(5) 114.3(6) . . .
O(6) Cr(2) O(5) C(3) -104.9(6) . . .
O(5) Cr(2) O(8) C(7) 158.3(14) . . .
O(8) Cr(2) O(5) C(3) 157.7(14) . . .
O(15) Cr(2) O(5) C(3) 171.0(7) . . .
O(6) Cr(2) O(8) C(7) 61.5(6) . . .
O(8) Cr(2) O(6) C(5) -73.9(6) . . .
O(15) Cr(2) O(6) C(5) -160.1(6) . . .
O(15) Cr(2) O(8) C(7) 145.1(6) . . .
O(1) Cr(3) O(7) C(5) -27.6(6) . . .
O(7) Cr(3) O(1) Cr(1) -130.4(2) . . .
O(7) Cr(3) O(1) Cr(2) 48.9(2) . . .
O(1) Cr(3) O(9) C(7) 11.0(6) . . .
O(9) Cr(3) O(1) Cr(1) 138.6(2) . . .
O(9) Cr(3) O(1) Cr(2) -42.1(2) . . .
O(1) Cr(3) O(11) C(9) 29.6(6) . . .
O(11) Cr(3) O(1) Cr(1) -42.2(2) . . .
O(11) Cr(3) O(1) Cr(2) 137.1(2) . . .
O(1) Cr(3) O(13) C(11) -24.8(6) . . .
O(13) Cr(3) O(1) Cr(1) 51.0(2) . . .
O(13) Cr(3) O(1) Cr(2) -129.7(2) . . .
O(16) Cr(3) O(1) Cr(1) 19(6) . . .
O(16) Cr(3) O(1) Cr(2) -162(6) . . .
O(7) Cr(3) O(9) C(7) -84.6(6) . . .
O(9) Cr(3) O(7) C(5) 69.7(6) . . .
O(7) Cr(3) O(11) C(9) 124.9(6) . . .
O(11) Cr(3) O(7) C(5) -123.5(6) . . .
O(7) Cr(3) O(13) C(11) 165.9(15) . . .
O(13) Cr(3) O(7) C(5) 141.7(16) . . .
O(16) Cr(3) O(7) C(5) 153.4(6) . . .
O(9) Cr(3) O(11) C(9) -153.8(9) . . .
O(11) Cr(3) O(9) C(7) -165.6(8) . . .
O(9) Cr(3) O(13) C(11) -121.9(6) . . .
O(13) Cr(3) O(9) C(7) 102.4(6) . . .
O(16) Cr(3) O(9) C(7) -170.7(6) . . .
O(11) Cr(3) O(13) C(11) 71.4(6) . . .
O(13) Cr(3) O(11) C(9) -62.5(6) . . .
O(16) Cr(3) O(11) C(9) -148.7(6) . . .
O(16) Cr(3) O(13) C(11) 154.2(6) . . .
O(17) Cr(4) O(19) C(15) 81.2(7) . . .
O(19) Cr(4) O(17) C(13) -68.2(7) . . .
O(17) Cr(4) O(26) C(21) -121.9(6) . . .
O(26) Cr(4) O(17) C(13) 122.4(7) . . .
O(17) Cr(4) O(28) C(23) -157.9(15) . . .
O(28) Cr(4) O(17) C(13) -162.7(15) . . .
O(29) Cr(4) O(17) C(13) -148.9(7) . . .
O(17) Cr(4) O(32) Cr(5) 131.5(2) . . .
O(17) Cr(4) O(32) Cr(6) -47.8(3) . . .
O(32) Cr(4) O(17) C(13) 25.0(7) . . .
O(19) Cr(4) O(26) C(21) 168.4(9) . . .
O(26) Cr(4) O(19) C(15) 150.5(10) . . .
O(19) Cr(4) O(28) C(23) 107.6(7) . . .
O(28) Cr(4) O(19) C(15) -107.3(7) . . .
O(29) Cr(4) O(19) C(15) 167.9(7) . . .
O(19) Cr(4) O(32) Cr(5) -138.1(2) . . .
O(19) Cr(4) O(32) Cr(6) 42.6(2) . . .
O(32) Cr(4) O(19) C(15) -13.8(7) . . .
O(26) Cr(4) O(28) C(23) -83.5(7) . . .
O(28) Cr(4) O(26) C(21) 66.3(6) . . .
O(29) Cr(4) O(26) C(21) 151.3(6) . . .
O(26) Cr(4) O(32) Cr(5) 45.0(2) . . .
O(26) Cr(4) O(32) Cr(6) -134.3(2) . . .
O(32) Cr(4) O(26) C(21) -27.4(6) . . .
O(29) Cr(4) O(28) C(23) -171.8(7) . . .
O(28) Cr(4) O(32) Cr(5) -47.4(2) . . .
O(28) Cr(4) O(32) Cr(6) 133.3(2) . . .
O(32) Cr(4) O(28) C(23) 14.4(7) . . .
O(29) Cr(4) O(32) Cr(5) -123.5(16) . . .
O(29) Cr(4) O(32) Cr(6) 57.2(17) . . .
O(22) Cr(5) O(24) C(19) -76.3(7) . . .
O(24) Cr(5) O(22) C(17) 73.3(6) . . .
O(22) Cr(5) O(25) C(21) 101.4(7) . . .
O(25) Cr(5) O(22) C(17) -118.7(6) . . .
O(22) Cr(5) O(27) C(23) 151.6(17) . . .
O(27) Cr(5) O(22) C(17) 157.1(17) . . .
O(30) Cr(5) O(22) C(17) 156.9(6) . . .
O(22) Cr(5) O(32) Cr(4) -127.0(2) . . .
O(22) Cr(5) O(32) Cr(6) 52.3(2) . . .
O(32) Cr(5) O(22) C(17) -21.7(6) . . .
O(24) Cr(5) O(25) C(21) -158.3(10) . . .
O(25) Cr(5) O(24) C(19) -175.9(10) . . .
O(24) Cr(5) O(27) C(23) -124.1(6) . . .
O(27) Cr(5) O(24) C(19) 110.8(7) . . .
O(30) Cr(5) O(24) C(19) -161.0(7) . . .
O(24) Cr(5) O(32) Cr(4) 138.8(2) . . .
O(24) Cr(5) O(32) Cr(6) -41.9(2) . . .
O(32) Cr(5) O(24) C(19) 16.7(7) . . .
O(25) Cr(5) O(27) C(23) 67.6(6) . . .
O(27) Cr(5) O(25) C(21) -85.7(7) . . .
O(30) Cr(5) O(25) C(21) -173.3(7) . . .
O(25) Cr(5) O(32) Cr(4) -38.6(3) . . .
O(25) Cr(5) O(32) Cr(6) 140.7(2) . . .
O(32) Cr(5) O(25) C(21) 9.0(7) . . .
O(30) Cr(5) O(27) C(23) 151.8(6) . . .
O(27) Cr(5) O(32) Cr(4) 53.2(2) . . .
O(27) Cr(5) O(32) Cr(6) -127.5(2) . . .
O(32) Cr(5) O(27) C(23) -29.6(6) . . .
O(30) Cr(5) O(32) Cr(4) -159(4) . . .
O(30) Cr(5) O(32) Cr(6) 20(4) . . .
O(18) Cr(6) O(20) C(15) -68.1(5) . . .
O(20) Cr(6) O(18) C(13) 85.9(7) . . .
O(18) Cr(6) O(21) C(17) 108.7(6) . . .
O(21) Cr(6) O(18) C(13) -102.5(7) . . .
O(18) Cr(6) O(23) C(19) 161.4(10) . . .
O(23) Cr(6) O(18) C(13) 165.6(9) . . .
O(31) Cr(6) O(18) C(13) 172.7(7) . . .
O(18) Cr(6) O(32) Cr(4) 43.0(3) . . .
O(18) Cr(6) O(32) Cr(5) -136.3(2) . . .
O(32) Cr(6) O(18) C(13) -10.5(7) . . .
O(20) Cr(6) O(21) C(17) -177.8(13) . . .
O(21) Cr(6) O(20) C(15) -141.2(14) . . .
O(20) Cr(6) O(23) C(19) -118.4(6) . . .
O(23) Cr(6) O(20) C(15) 123.5(5) . . .
O(31) Cr(6) O(20) C(15) -154.1(5) . . .
O(20) Cr(6) O(32) Cr(4) -48.4(3) . . .
O(20) Cr(6) O(32) Cr(5) 132.3(2) . . .
O(32) Cr(6) O(20) C(15) 27.2(5) . . .
O(21) Cr(6) O(23) C(19) 70.3(6) . . .
O(23) Cr(6) O(21) C(17) -83.0(6) . . .
O(31) Cr(6) O(21) C(17) -164.9(7) . . .
O(21) Cr(6) O(32) Cr(4) 129.8(2) . . .
O(21) Cr(6) O(32) Cr(5) -49.5(2) . . .
O(32) Cr(6) O(21) C(17) 13.7(6) . . .
O(31) Cr(6) O(23) C(19) 154.4(6) . . .
O(23) Cr(6) O(32) Cr(4) -136.2(2) . . .
O(23) Cr(6) O(32) Cr(5) 44.5(2) . . .
O(32) Cr(6) O(23) C(19) -22.5(6) . . .
O(31) Cr(6) O(32) Cr(4) 154(3) . . .
O(31) Cr(6) O(32) Cr(5) -25(3) . . .
Cl(14) Cl(13) C(10) C(9) 91.2(9) . . .
Cl(13) Cl(14) C(10) C(9) -109.6(7) . . .
O(33) Si(1) O(33) W(1) -179.1(2) . 2_655 2_655
O(33) Si(1) O(33) W(3) -58.1(3) . 2_655 2_655
O(33) Si(1) O(33) W(4) 60.5(3) . 2_655 2_655
O(33) Si(1) O(33) W(1) -179.1(2) 2_655 . .
O(33) Si(1) O(33) W(3) -58.1(3) 2_655 . .
O(33) Si(1) O(33) W(4) 60.5(3) 2_655 . .
O(33) Si(1) O(34) W(2) 60.3(3) . . .
O(33) Si(1) O(34) W(5) -59.5(3) . . .
O(33) Si(1) O(34) W(6) -178.7(2) . . .
O(34) Si(1) O(33) W(1) 61.2(3) . . .
O(34) Si(1) O(33) W(3) -177.8(2) . . .
O(34) Si(1) O(33) W(4) -59.2(3) . . .
O(33) Si(1) O(34) W(2) -60.0(3) . 2_655 2_655
O(33) Si(1) O(34) W(5) -179.7(2) . 2_655 2_655
O(33) Si(1) O(34) W(6) 61.0(3) . 2_655 2_655
O(34) Si(1) O(33) W(1) -59.1(3) 2_655 . .
O(34) Si(1) O(33) W(3) 61.9(3) 2_655 . .
O(34) Si(1) O(33) W(4) -179.4(2) 2_655 . .
O(33) Si(1) O(34) W(2) -60.0(3) 2_655 . .
O(33) Si(1) O(34) W(5) -179.7(2) 2_655 . .
O(33) Si(1) O(34) W(6) 61.0(3) 2_655 . .
O(34) Si(1) O(33) W(1) -59.1(3) . 2_655 2_655
O(34) Si(1) O(33) W(3) 61.9(3) . 2_655 2_655
O(34) Si(1) O(33) W(4) -179.4(2) . 2_655 2_655
O(33) Si(1) O(34) W(2) 60.3(3) 2_655 2_655 2_655
O(33) Si(1) O(34) W(5) -59.5(3) 2_655 2_655 2_655
O(33) Si(1) O(34) W(6) -178.7(2) 2_655 2_655 2_655
O(34) Si(1) O(33) W(1) 61.2(3) 2_655 2_655 2_655
O(34) Si(1) O(33) W(3) -177.8(2) 2_655 2_655 2_655
O(34) Si(1) O(33) W(4) -59.2(3) 2_655 2_655 2_655
O(34) Si(1) O(34) W(2) 180.0(2) . 2_655 2_655
O(34) Si(1) O(34) W(5) 60.3(3) . 2_655 2_655
O(34) Si(1) O(34) W(6) -59.0(3) . 2_655 2_655
O(34) Si(1) O(34) W(2) 180.0(2) 2_655 . .
O(34) Si(1) O(34) W(5) 60.3(3) 2_655 . .
O(34) Si(1) O(34) W(6) -59.0(3) 2_655 . .
Cr(1) O(2) C(1) O(3) -5.7(10) . . .
Cr(1) O(2) C(1) C(2) 174.9(5) . . .
Cr(2) O(3) C(1) O(2) -0.6(9) . . .
Cr(2) O(3) C(1) C(2) 178.6(5) . . .
Cr(1) O(4) C(3) O(5) 1.4(11) . . .
Cr(1) O(4) C(3) C(4) -177.5(5) . . .
Cr(2) O(5) C(3) O(4) -12.9(12) . . .
Cr(2) O(5) C(3) C(4) 166.0(5) . . .
Cr(2) O(6) C(5) O(7) -0.6(10) . . .
Cr(2) O(6) C(5) C(6) 177.8(5) . . .
Cr(3) O(7) C(5) O(6) 4.9(10) . . .
Cr(3) O(7) C(5) C(6) -173.5(5) . . .
Cr(2) O(8) C(7) O(9) 7.5(10) . . .
Cr(2) O(8) C(7) C(8) -173.7(4) . . .
Cr(3) O(9) C(7) O(8) 6.7(10) . . .
Cr(3) O(9) C(7) C(8) -171.9(4) . . .
Cr(1) O(10) C(9) O(11) 5.1(12) . . .
Cr(1) O(10) C(9) C(10) -175.5(6) . . .
Cr(3) O(11) C(9) O(10) -12.6(11) . . .
Cr(3) O(11) C(9) C(10) 168.0(6) . . .
Cr(1) O(12) C(11) O(13) 1.7(11) . . .
Cr(1) O(12) C(11) C(12) -178.3(5) . . .
Cr(3) O(13) C(11) O(12) 0.2(9) . . .
Cr(3) O(13) C(11) C(12) -179.9(3) . . .
Cr(4) O(17) C(13) O(18) 3.2(12) . . .
Cr(4) O(17) C(13) C(14) 179.2(5) . . .
Cr(6) O(18) C(13) O(17) -12.5(12) . . .
Cr(6) O(18) C(13) C(14) 171.8(5) . . .
Cr(4) O(19) C(15) O(20) -6.1(11) . . .
Cr(4) O(19) C(15) C(16) 172.9(5) . . .
Cr(6) O(20) C(15) O(19) -2.6(10) . . .
Cr(6) O(20) C(15) C(16) 178.5(4) . . .
Cr(6) O(21) C(17) O(22) 15.4(12) . . .
Cr(6) O(21) C(17) C(18) -164.4(5) . . .
Cr(5) O(22) C(17) O(21) -10.0(11) . . .
Cr(5) O(22) C(17) C(18) 169.8(5) . . .
Cr(6) O(23) C(19) O(24) -0.3(10) . . .
Cr(6) O(23) C(19) C(20) -179.1(4) . . .
Cr(5) O(24) C(19) O(23) 4.0(12) . . .
Cr(5) O(24) C(19) C(20) -177.1(5) . . .
Cr(5) O(25) C(21) O(26) 10.6(12) . . .
Cr(5) O(25) C(21) C(22) -171.4(5) . . .
Cr(4) O(26) C(21) O(25) 0.9(11) . . .
Cr(4) O(26) C(21) C(22) -177.0(5) . . .
Cr(5) O(27) C(23) O(28) 1.2(12) . . .
Cr(5) O(27) C(23) C(24) 179.5(5) . . .
Cr(4) O(28) C(23) O(27) 8.7(13) . . .
Cr(4) O(28) C(23) C(24) -169.5(5) . . .
O(2) C(1) C(2) Cl(1) 177.5(5) . . .
O(3) C(1) C(2) Cl(1) -1.9(9) . . .
O(4) C(3) C(4) Cl(2) -14.8(10) . . .
O(5) C(3) C(4) Cl(2) 166.1(5) . . .
O(6) C(5) C(6) Cl(3) 164.0(5) . . .
O(7) C(5) C(6) Cl(3) -17.5(9) . . .
O(8) C(7) C(8) Cl(4) 158.9(5) . . .
O(9) C(7) C(8) Cl(4) -22.2(8) . . .
O(10) C(9) C(10) Cl(13) -6.4(13) . . .
O(10) C(9) C(10) Cl(14) 44.1(9) . . .
O(11) C(9) C(10) Cl(13) 173.1(9) . . .
O(11) C(9) C(10) Cl(14) -136.4(6) . . .
O(12) C(11) C(12) Cl(5) -39.3(9) . . .
O(13) C(11) C(12) Cl(5) 140.7(6) . . .
O(17) C(13) C(14) Cl(7) 150.8(6) . . .
O(18) C(13) C(14) Cl(7) -33.0(10) . . .
O(19) C(15) C(16) Cl(8) 164.1(5) . . .
O(20) C(15) C(16) Cl(8) -16.8(9) . . .
O(21) C(17) C(18) Cl(9) 19.8(9) . . .
O(22) C(17) C(18) Cl(9) -160.0(5) . . .
O(23) C(19) C(20) Cl(10) -13.2(9) . . .
O(24) C(19) C(20) Cl(10) 167.8(5) . . .
O(25) C(21) C(22) Cl(11) 56.3(8) . . .
O(26) C(21) C(22) Cl(11) -125.5(6) . . .
O(27) C(23) C(24) Cl(6) 152.7(6) . . .
O(28) C(23) C(24) Cl(6) -28.9(10) . . .
